data_7047565
loop_
_publ_author_name
'Tsoureas, Nikolaos'
'Green, Jennifer C.'
'Cloke, F Geoffrey N'

_publ_section_title
;
 Bis(pentalene)dititanium chemistry: C-H, C-X and H-H bond activation.
;
_journal_issue 41
_journal_name_full 'Dalton transactions (Cambridge, England : 2003)'
_journal_page_first 14531
_journal_page_last 14539
_journal_paper_doi 10.1039/c8dt02654h
_journal_volume 47
_journal_year 2018
_chemical_formula_moiety 'C81 H121 B N2 Si4 Ti2 . 0.569C7H16 .0.431C7H8'
_chemical_formula_sum 'C90 H137.75 B N2 Si4 Ti2'
_chemical_formula_weight 1466.73
_chemical_name_common 10
_chemical_name_systematic 10
_chemical_properties_physical Air-sensitive,Moisture-sensitive,Oxygen-sensitive
_space_group_crystal_system monoclinic
_space_group_IT_number 14
_space_group_name_Hall '-P 2ybc'
_space_group_name_H-M_alt 'P 1 21/c 1'
_symmetry_space_group_name_Hall '-P 2ybc'
_symmetry_space_group_name_H-M 'P 1 21/c 1'
_atom_sites_solution_hydrogens mixed
_audit_creation_method SHELXL-2017/1
_audit_update_record
;
2018-09-12 deposited with the CCDC.
2018-09-17 downloaded from the CCDC.
;
_cell_angle_alpha 90
_cell_angle_beta 95.6200(10)
_cell_angle_gamma 90
_cell_formula_units_Z 4
_cell_length_a 21.4972(3)
_cell_length_b 13.1075(2)
_cell_length_c 30.6056(5)
_cell_measurement_reflns_used 11113
_cell_measurement_temperature 173(2)
_cell_measurement_theta_max 71.0970
_cell_measurement_theta_min 3.9550
_cell_volume 8582.4(2)
_computing_cell_refinement 'CrysAlisPro 1.171.39.44a (Rigaku OD, 2018)'
_computing_data_collection 'CrysAlisPro 1.171.39.44a (Rigaku OD, 2018)'
_computing_data_reduction 'CrysAlisPro 1.171.39.44a (Rigaku OD, 2018)'
_computing_structure_refinement 'SHELXL-2017/1 (Sheldrick, 2017)'
_computing_structure_solution 'SHELXT (Sheldrick, G. M. (2015). Acta Cryst. A71, 3-8.)'
_diffrn_ambient_temperature 173(2)
_diffrn_detector_area_resol_mean 16.1033
_diffrn_measured_fraction_theta_full 0.994
_diffrn_measured_fraction_theta_max 0.969
_diffrn_measurement_device_type 'Xcalibur, Eos, Gemini ultra'
_diffrn_measurement_method '\w scans'
_diffrn_radiation_type CuK\a
_diffrn_radiation_wavelength 1.54184
_diffrn_reflns_av_R_equivalents 0.0275
_diffrn_reflns_av_unetI/netI 0.0410
_diffrn_reflns_Laue_measured_fraction_full 0.994
_diffrn_reflns_Laue_measured_fraction_max 0.969
_diffrn_reflns_limit_h_max 26
_diffrn_reflns_limit_h_min -26
_diffrn_reflns_limit_k_max 16
_diffrn_reflns_limit_k_min -13
_diffrn_reflns_limit_l_max 35
_diffrn_reflns_limit_l_min -37
_diffrn_reflns_number 28273
_diffrn_reflns_point_group_measured_fraction_full 0.994
_diffrn_reflns_point_group_measured_fraction_max 0.969
_diffrn_reflns_theta_full 67.684
_diffrn_reflns_theta_max 71.440
_diffrn_reflns_theta_min 3.393
_diffrn_source 'fine-focus sealed X-ray tube'
_exptl_absorpt_coefficient_mu 2.435
_exptl_absorpt_correction_T_max 1.00000
_exptl_absorpt_correction_T_min 0.91886
_exptl_absorpt_correction_type multi-scan
_exptl_absorpt_process_details
;
CrysAlisPro 1.171.39.44a (Rigaku Oxford Diffraction, 2018)
Empirical absorption correction using spherical harmonics,
 implemented in SCALE3 ABSPACK scaling algorithm.
;
_exptl_crystal_colour 'dark green'
_exptl_crystal_density_diffrn 1.135
_exptl_crystal_density_meas ?
_exptl_crystal_description block
_exptl_crystal_F_000 3187
_exptl_crystal_recrystallization_method 'Re-crystallisation from solvent: toluene layered with n-C7H16'
_exptl_crystal_size_max 0.300
_exptl_crystal_size_mid 0.300
_exptl_crystal_size_min 0.100
_refine_diff_density_max 1.000
_refine_diff_density_min -0.425
_refine_diff_density_rms 0.055
_refine_ls_extinction_method none
_refine_ls_goodness_of_fit_ref 1.025
_refine_ls_hydrogen_treatment mixed
_refine_ls_matrix_type full
_refine_ls_number_parameters 990
_refine_ls_number_reflns 16184
_refine_ls_number_restraints 1168
_refine_ls_restrained_S_all 1.000
_refine_ls_R_factor_all 0.0661
_refine_ls_R_factor_gt 0.0549
_refine_ls_shift/su_max 0.002
_refine_ls_shift/su_mean 0.000
_refine_ls_structure_factor_coef Fsqd
_refine_ls_weighting_details 'w=1/[\s^2^(Fo^2^)+(0.0885P)^2^+4.6982P] where P=(Fo^2^+2Fc^2^)/3'
_refine_ls_weighting_scheme calc
_refine_ls_wR_factor_gt 0.1486
_refine_ls_wR_factor_ref 0.1616
_reflns_Friedel_coverage 0.000
_reflns_number_gt 13455
_reflns_number_total 16184
_reflns_threshold_expression 'I > 2\s(I)'
_cod_data_source_file c8dt02654h2.cif
_cod_data_source_block 10
_cod_depositor_comments
;
The following automatic conversions were performed:

'_exptl_crystal_density_meas' value 'not measured' was changed to '?'
- the value is perceived as not measured.

Automatic conversion script
Id: cif_fix_values 4973 2017-02-22 13:04:09Z antanas 

 Adding full bibliography for 7047563--7047567.cif.
;
_cod_database_code 7047565
_shelx_shelxl_version_number 2017/1
_shelx_space_group_comment
;
The symmetry employed for this shelxl refinement is uniquely defined
by the following loop, which should always be used as a source of
symmetry information in preference to the above space-group names.
They are only intended as comments.
;
_shelx_estimated_absorpt_t_min 0.529
_shelx_estimated_absorpt_t_max 0.793
_oxdiff_exptl_absorpt_empirical_full_min 0.877
_oxdiff_exptl_absorpt_empirical_full_max 1.133
_oxdiff_exptl_absorpt_empirical_details
;
Empirical correction (ABSPACK) includes:
- Absorption correction using spherical harmonics
- Frame scaling
;

loop_
_space_group_symop_operation_xyz
'x, y, z'
'-x, y+1/2, -z+1/2'
'-x, -y, -z'
'x, -y-1/2, z-1/2'

loop_
_atom_site_label
_atom_site_type_symbol
_atom_site_fract_x
_atom_site_fract_y
_atom_site_fract_z
_atom_site_U_iso_or_equiv
_atom_site_adp_type
_atom_site_occupancy
_atom_site_site_symmetry_order
_atom_site_calc_flag
_atom_site_refinement_flags_posn
_atom_site_refinement_flags_adp
_atom_site_refinement_flags_occupancy
_atom_site_disorder_assembly
_atom_site_disorder_group
Ti1 Ti 0.28140(2) 0.56579(3) 0.56294(2) 0.03241(11) Uani 1 1 d . . . . .
Ti2 Ti 0.26375(2) 0.67955(3) 0.62805(2) 0.03169(11) Uani 1 1 d . . . . .
Si1 Si 0.28351(3) 0.29705(5) 0.60220(2) 0.04071(16) Uani 1 1 d . . . . .
Si2 Si 0.38762(3) 0.72003(6) 0.49111(2) 0.03846(16) Uani 1 1 d . . . . .
Si3 Si 0.10589(3) 0.82867(8) 0.57171(3) 0.0590(2) Uani 1 1 d D . . . .
Si4 Si 0.44360(3) 0.73930(5) 0.67786(2) 0.03734(15) Uani 1 1 d . . . . .
N1 N 0.18360(10) 0.75022(17) 0.70655(7) 0.0413(5) Uani 1 1 d . . . . .
N2 N 0.14327(11) 0.61101(18) 0.68239(8) 0.0469(5) Uani 1 1 d . . . . .
C1 C 0.18977(12) 0.67817(19) 0.67565(8) 0.0389(5) Uani 1 1 d . . . . .
C2 C 0.13345(16) 0.5125(2) 0.66123(11) 0.0601(8) Uani 1 1 d . . . . .
H2A H 0.159167 0.507582 0.636579 0.090 Uiso 1 1 calc R U . . .
H2B H 0.089265 0.505069 0.650356 0.090 Uiso 1 1 calc R U . . .
H2C H 0.145286 0.458183 0.682448 0.090 Uiso 1 1 calc R U . . .
C3 C 0.22520(16) 0.8366(2) 0.71557(10) 0.0546(7) Uani 1 1 d . . . . .
H3A H 0.260469 0.831269 0.697692 0.082 Uiso 1 1 calc R U . . .
H3B H 0.240839 0.836864 0.746741 0.082 Uiso 1 1 calc R U . . .
H3C H 0.202352 0.900090 0.708357 0.082 Uiso 1 1 calc R U . . .
C4 C 0.0531(2) 0.5838(4) 0.72849(16) 0.1062(19) Uani 1 1 d . . . . .
H4A H 0.036264 0.616572 0.753590 0.159 Uiso 1 1 calc R U . . .
H4B H 0.065783 0.513806 0.736350 0.159 Uiso 1 1 calc R U . . .
H4C H 0.020906 0.582427 0.703492 0.159 Uiso 1 1 calc R U . . .
C5 C 0.11528(18) 0.8007(3) 0.76623(12) 0.0729(10) Uani 1 1 d . . . . .
H5A H 0.079265 0.771941 0.779247 0.109 Uiso 1 1 calc R U . . .
H5B H 0.104029 0.867329 0.753281 0.109 Uiso 1 1 calc R U . . .
H5C H 0.150246 0.808732 0.789028 0.109 Uiso 1 1 calc R U . . .
C6 C 0.10880(15) 0.6428(3) 0.71625(10) 0.0595(8) Uani 1 1 d . . . . .
C7 C 0.13402(14) 0.7306(3) 0.73139(10) 0.0531(7) Uani 1 1 d . . . . .
C9 C 0.2105(2) 0.3891(3) 0.53126(13) 0.0684(9) Uani 1 1 d . . . . .
C10 C 0.14743(15) 0.3002(3) 0.58394(13) 0.0661(9) Uani 1 1 d . . . . .
H10A H 0.146732 0.242939 0.604454 0.099 Uiso 1 1 calc R U . . .
H10B H 0.143201 0.364455 0.599774 0.099 Uiso 1 1 calc R U . . .
H10C H 0.112694 0.293429 0.560877 0.099 Uiso 1 1 calc R U . . .
C11 C 0.20945(14) 0.3000(2) 0.56314(11) 0.0509(7) Uani 1 1 d . . . . .
H11 H 0.209670 0.236529 0.545062 0.061 Uiso 1 1 calc R U . . .
C12 C 0.3257(2) 0.2713(3) 0.69380(13) 0.0757(11) Uani 1 1 d . . . . .
H12A H 0.340665 0.341705 0.692554 0.114 Uiso 1 1 calc R U . . .
H12B H 0.313065 0.257276 0.723129 0.114 Uiso 1 1 calc R U . . .
H12C H 0.359182 0.224301 0.687630 0.114 Uiso 1 1 calc R U . . .
C13 C 0.26926(14) 0.2563(2) 0.65938(10) 0.0507(6) Uani 1 1 d . . . . .
H13 H 0.234989 0.300731 0.668538 0.061 Uiso 1 1 calc R U . . .
C14 C 0.24619(18) 0.1454(3) 0.66171(13) 0.0689(9) Uani 1 1 d . . . . .
H14A H 0.210239 0.135188 0.639881 0.103 Uiso 1 1 calc R U . . .
H14B H 0.279891 0.098721 0.655612 0.103 Uiso 1 1 calc R U . . .
H14C H 0.233773 0.131696 0.691111 0.103 Uiso 1 1 calc R U . . .
C15 C 0.3149(3) 0.1062(3) 0.56225(18) 0.0945(14) Uani 1 1 d . . . . .
H15A H 0.273564 0.112825 0.545972 0.142 Uiso 1 1 calc R U . . .
H15B H 0.343435 0.072468 0.543709 0.142 Uiso 1 1 calc R U . . .
H15C H 0.311632 0.065362 0.588751 0.142 Uiso 1 1 calc R U . . .
C16 C 0.34013(17) 0.2116(2) 0.57518(14) 0.0668(9) Uani 1 1 d . . . . .
H16 H 0.346781 0.246122 0.546865 0.080 Uiso 1 1 calc R U . . .
C17 C 0.40553(17) 0.2068(3) 0.60106(18) 0.0848(13) Uani 1 1 d . . . . .
H17A H 0.419885 0.276074 0.608685 0.127 Uiso 1 1 calc R U . . .
H17B H 0.403175 0.167055 0.627974 0.127 Uiso 1 1 calc R U . . .
H17C H 0.434978 0.174160 0.582932 0.127 Uiso 1 1 calc R U . . .
C18 C 0.37872(17) 0.5150(3) 0.45451(11) 0.0618(8) Uani 1 1 d . . . . .
H18A H 0.347742 0.502368 0.475339 0.093 Uiso 1 1 calc R U . . .
H18B H 0.357493 0.538849 0.426578 0.093 Uiso 1 1 calc R U . . .
H18C H 0.401311 0.451714 0.449676 0.093 Uiso 1 1 calc R U . . .
C19 C 0.42460(14) 0.5958(2) 0.47302(10) 0.0518(7) Uani 1 1 d . . . . .
H19 H 0.448030 0.565720 0.499807 0.062 Uiso 1 1 calc R U . . .
C20 C 0.47278(17) 0.6142(3) 0.43961(12) 0.0704(10) Uani 1 1 d . . . . .
H20A H 0.502817 0.666195 0.451055 0.106 Uiso 1 1 calc R U . . .
H20B H 0.494953 0.550426 0.434840 0.106 Uiso 1 1 calc R U . . .
H20C H 0.451135 0.637561 0.411742 0.106 Uiso 1 1 calc R U . . .
C21 C 0.51365(16) 0.7734(4) 0.52814(15) 0.0854(13) Uani 1 1 d . . . . .
H21A H 0.522101 0.700022 0.527449 0.128 Uiso 1 1 calc R U . . .
H21B H 0.525289 0.805013 0.501073 0.128 Uiso 1 1 calc R U . . .
H21C H 0.538173 0.804115 0.553465 0.128 Uiso 1 1 calc R U . . .
C22 C 0.44402(13) 0.7909(2) 0.53191(9) 0.0463(6) Uani 1 1 d . . . . .
H22 H 0.436036 0.764671 0.561533 0.056 Uiso 1 1 calc R U . . .
C23 C 0.43138(17) 0.9063(2) 0.53296(11) 0.0606(8) Uani 1 1 d . . . . .
H23A H 0.386831 0.918106 0.535377 0.091 Uiso 1 1 calc R U . . .
H23B H 0.456061 0.936677 0.558278 0.091 Uiso 1 1 calc R U . . .
H23C H 0.443176 0.937575 0.505886 0.091 Uiso 1 1 calc R U . . .
C24 C 0.40892(19) 0.8528(3) 0.41698(12) 0.0753(11) Uani 1 1 d . . . . .
H24A H 0.442608 0.805197 0.411892 0.113 Uiso 1 1 calc R U . . .
H24B H 0.390048 0.879184 0.388776 0.113 Uiso 1 1 calc R U . . .
H24C H 0.425978 0.909626 0.435218 0.113 Uiso 1 1 calc R U . . .
C25 C 0.35889(14) 0.7970(2) 0.44060(10) 0.0522(7) Uani 1 1 d . . . . .
H25 H 0.339731 0.746209 0.418917 0.063 Uiso 1 1 calc R U . . .
C26 C 0.30566(17) 0.8721(3) 0.44866(12) 0.0704(10) Uani 1 1 d . . . . .
H26A H 0.273828 0.836427 0.463706 0.106 Uiso 1 1 calc R U . . .
H26B H 0.322685 0.928879 0.466910 0.106 Uiso 1 1 calc R U . . .
H26C H 0.286755 0.898437 0.420469 0.106 Uiso 1 1 calc R U . . .
C27 C 0.50736(15) 0.5489(2) 0.66758(12) 0.0615(8) Uani 1 1 d . . . . .
H27A H 0.465545 0.523099 0.657705 0.092 Uiso 1 1 calc R U . . .
H27B H 0.538492 0.512920 0.652000 0.092 Uiso 1 1 calc R U . . .
H27C H 0.516098 0.537476 0.699229 0.092 Uiso 1 1 calc R U . . .
C28 C 0.51037(13) 0.6634(2) 0.65789(12) 0.0538(7) Uani 1 1 d . . . . .
H28 H 0.506001 0.670009 0.625184 0.065 Uiso 1 1 calc R U . . .
C29 C 0.57588(17) 0.7023(4) 0.6735(2) 0.1037(18) Uani 1 1 d . . . . .
H29A H 0.578362 0.775558 0.667464 0.156 Uiso 1 1 calc R U . . .
H29B H 0.584428 0.690453 0.705132 0.156 Uiso 1 1 calc R U . . .
H29C H 0.606822 0.665896 0.657903 0.156 Uiso 1 1 calc R U . . .
C30 C 0.50345(14) 0.9327(2) 0.65450(11) 0.0554(7) Uani 1 1 d . . . . .
H30A H 0.534303 0.890503 0.641338 0.083 Uiso 1 1 calc R U . . .
H30B H 0.496260 0.995583 0.637420 0.083 Uiso 1 1 calc R U . . .
H30C H 0.519133 0.949804 0.684755 0.083 Uiso 1 1 calc R U . . .
C31 C 0.44143(11) 0.8732(2) 0.65445(9) 0.0411(5) Uani 1 1 d . . . . .
H31 H 0.425370 0.865587 0.622836 0.049 Uiso 1 1 calc R U . . .
C32 C 0.39266(13) 0.9386(2) 0.67501(10) 0.0480(6) Uani 1 1 d . . . . .
H32A H 0.353475 0.900338 0.674869 0.072 Uiso 1 1 calc R U . . .
H32B H 0.408135 0.955705 0.705312 0.072 Uiso 1 1 calc R U . . .
H32C H 0.385262 1.001483 0.657977 0.072 Uiso 1 1 calc R U . . .
C33 C 0.49517(19) 0.8217(3) 0.76155(12) 0.0686(10) Uani 1 1 d . . . . .
H33A H 0.490271 0.887829 0.746635 0.103 Uiso 1 1 calc R U . . .
H33B H 0.488727 0.830151 0.792602 0.103 Uiso 1 1 calc R U . . .
H33C H 0.537365 0.795451 0.759106 0.103 Uiso 1 1 calc R U . . .
C34 C 0.44656(15) 0.7458(2) 0.73997(9) 0.0497(6) Uani 1 1 d . . . . .
H34 H 0.404824 0.772107 0.746551 0.060 Uiso 1 1 calc R U . . .
C35 C 0.45504(18) 0.6429(3) 0.76379(11) 0.0643(9) Uani 1 1 d . . . . .
H35A H 0.424435 0.593946 0.750406 0.096 Uiso 1 1 calc R U . . .
H35B H 0.497373 0.617257 0.761340 0.096 Uiso 1 1 calc R U . . .
H35C H 0.448734 0.651957 0.794837 0.096 Uiso 1 1 calc R U . . .
C36 C 0.0621(2) 0.6240(5) 0.56504(17) 0.1035(16) Uani 1 1 d . . . . .
H36A H 0.105399 0.608210 0.575869 0.155 Uiso 1 1 calc R U . . .
H36B H 0.036678 0.628462 0.589887 0.155 Uiso 1 1 calc R U . . .
H36C H 0.045532 0.569962 0.545019 0.155 Uiso 1 1 calc R U . . .
C37 C 0.05984(16) 0.7235(4) 0.54120(13) 0.0819(12) Uani 1 1 d . . . . .
H37 H 0.081784 0.710772 0.514382 0.098 Uiso 1 1 calc R U . . .
C38 C -0.0079(2) 0.7500(6) 0.52385(19) 0.141(3) Uani 1 1 d . . . . .
H38A H -0.008552 0.815408 0.508303 0.211 Uiso 1 1 calc R U . . .
H38B H -0.024674 0.696470 0.503662 0.211 Uiso 1 1 calc R U . . .
H38C H -0.033528 0.754971 0.548530 0.211 Uiso 1 1 calc R U . . .
C42 C 0.1034(3) 0.9349(4) 0.5312(2) 0.1133(16) Uani 1 1 d D . . . .
H42A H 0.061234 0.944371 0.514818 0.136 Uiso 0.330(8) 1 calc R U P A 2
H42 H 0.061060 0.966873 0.530235 0.136 Uiso 0.670(8) 1 calc R U P A 1
C69 C 0.29860(11) 0.81822(17) 0.58820(8) 0.0333(5) Uani 1 1 d . . . . .
H69 H 0.338372 0.842666 0.599924 0.040 Uiso 1 1 calc R U . . .
C70 C 0.24005(11) 0.84678(18) 0.60162(8) 0.0361(5) Uani 1 1 d . . . . .
H70 H 0.234455 0.899652 0.622099 0.043 Uiso 1 1 calc R U . . .
C71 C 0.31479(11) 0.69078(18) 0.51828(8) 0.0346(5) Uani 1 1 d . . . . .
C72 C 0.36927(11) 0.66594(18) 0.65896(8) 0.0352(5) Uani 1 1 d . . . . .
C73 C 0.32126(11) 0.50895(18) 0.63580(8) 0.0353(5) Uani 1 1 d . . . . .
C74 C 0.38848(11) 0.55664(18) 0.58486(8) 0.0342(5) Uani 1 1 d . . . . .
H74 H 0.415757 0.594952 0.568545 0.041 Uiso 1 1 calc R U . . .
C75 C 0.19021(11) 0.78672(19) 0.58074(8) 0.0367(5) Uani 1 1 d . . . . .
C76 C 0.26272(12) 0.6402(2) 0.49446(8) 0.0384(5) Uani 1 1 d . . . . .
H76 H 0.265406 0.602593 0.468173 0.046 Uiso 1 1 calc R U . . .
C77 C 0.32034(11) 0.42749(18) 0.60391(8) 0.0378(5) Uani 1 1 d . . . . .
C78 C 0.28649(10) 0.74510(18) 0.55341(7) 0.0321(4) Uani 1 1 d . . . . .
C79 C 0.32962(12) 0.6278(2) 0.69035(8) 0.0396(5) Uani 1 1 d . . . . .
H79 H 0.325393 0.659485 0.717812 0.047 Uiso 1 1 calc R U . . .
C80 C 0.29797(12) 0.5391(2) 0.67619(8) 0.0399(5) Uani 1 1 d . . . . .
H80 H 0.266781 0.504975 0.690622 0.048 Uiso 1 1 calc R U . . .
C81 C 0.22024(10) 0.72452(18) 0.54986(8) 0.0333(5) Uani 1 1 d . . . . .
C82 C 0.36588(11) 0.45801(18) 0.57501(8) 0.0369(5) Uani 1 1 d . . . . .
H82 H 0.378999 0.416609 0.552146 0.044 Uiso 1 1 calc R U . . .
C83 C 0.20752(11) 0.65301(19) 0.51465(8) 0.0376(5) Uani 1 1 d . . . . .
H83 H 0.168685 0.620265 0.506495 0.045 Uiso 1 1 calc R U . . .
C84 C 0.36273(10) 0.58895(18) 0.62417(8) 0.0334(5) Uani 1 1 d . . . . .
C39A C 0.0815(5) 0.9200(11) 0.6159(4) 0.079(4) Uani 0.348(7) 1 d D . P B 1
H39A H 0.120178 0.948451 0.632321 0.095 Uiso 0.348(7) 1 calc R U P B 1
C40A C 0.0374(7) 1.0095(12) 0.6014(4) 0.108(6) Uani 0.348(7) 1 d . . P B 1
H40A H 0.041914 1.026644 0.570744 0.161 Uiso 0.348(7) 1 calc R U P B 1
H40B H 0.048332 1.069015 0.620019 0.161 Uiso 0.348(7) 1 calc R U P B 1
H40C H -0.005883 0.989593 0.604416 0.161 Uiso 0.348(7) 1 calc R U P B 1
C41A C 0.0493(6) 0.8480(14) 0.6470(5) 0.115(6) Uani 0.348(7) 1 d D . P B 1
H41A H 0.075163 0.787070 0.653121 0.173 Uiso 0.348(7) 1 calc R U P B 1
H41B H 0.008210 0.827745 0.633014 0.173 Uiso 0.348(7) 1 calc R U P B 1
H41C H 0.044195 0.883573 0.674601 0.173 Uiso 0.348(7) 1 calc R U P B 1
C43B C 0.1503(6) 1.0168(10) 0.5410(6) 0.152(5) Uani 0.670(8) 1 d D . P A 1
H43A H 0.161816 1.020226 0.572726 0.228 Uiso 0.670(8) 1 calc R U P A 1
H43B H 0.132522 1.082312 0.530613 0.228 Uiso 0.670(8) 1 calc R U P A 1
H43C H 0.187572 1.001992 0.526031 0.228 Uiso 0.670(8) 1 calc R U P A 1
C44B C 0.1127(4) 0.8989(6) 0.4845(2) 0.0983(19) Uani 0.670(8) 1 d D . P A 1
H44A H 0.107249 0.956851 0.464235 0.147 Uiso 0.670(8) 1 calc R U P A 1
H44B H 0.081772 0.846125 0.475453 0.147 Uiso 0.670(8) 1 calc R U P A 1
H44C H 0.154844 0.870903 0.484012 0.147 Uiso 0.670(8) 1 calc R U P A 1
C39B C 0.0735(2) 0.8453(6) 0.6282(2) 0.0648(16) Uani 0.652(7) 1 d D . P B 2
H39B H 0.090919 0.787852 0.647166 0.078 Uiso 0.652(7) 1 calc R U P B 2
C40B C 0.0024(3) 0.8382(9) 0.6268(2) 0.110(3) Uani 0.652(7) 1 d . . P B 2
H40D H -0.010721 0.857489 0.655475 0.165 Uiso 0.652(7) 1 calc R U P B 2
H40E H -0.010957 0.768016 0.619881 0.165 Uiso 0.652(7) 1 calc R U P B 2
H40F H -0.016856 0.884408 0.604231 0.165 Uiso 0.652(7) 1 calc R U P B 2
C41B C 0.0964(3) 0.9425(6) 0.6505(2) 0.085(2) Uani 0.652(7) 1 d . . P B 2
H41D H 0.081701 0.945920 0.679815 0.127 Uiso 0.652(7) 1 calc R U P B 2
H41E H 0.080244 1.001103 0.633083 0.127 Uiso 0.652(7) 1 calc R U P B 2
H41F H 0.142218 0.943705 0.653257 0.127 Uiso 0.652(7) 1 calc R U P B 2
C43A C 0.1253(15) 1.026(2) 0.5576(13) 0.152(5) Uani 0.330(8) 1 d D . P A 2
H43D H 0.090698 1.074664 0.558449 0.228 Uiso 0.330(8) 1 calc R U P A 2
H43E H 0.159670 1.058960 0.544104 0.228 Uiso 0.330(8) 1 calc R U P A 2
H43F H 0.139893 1.005048 0.587575 0.228 Uiso 0.330(8) 1 calc R U P A 2
C44A C 0.1559(6) 0.9433(13) 0.5025(5) 0.0983(19) Uani 0.330(8) 1 d D . P A 2
H44D H 0.155399 1.011301 0.489163 0.147 Uiso 0.330(8) 1 calc R U P A 2
H44E H 0.150699 0.891476 0.479361 0.147 Uiso 0.330(8) 1 calc R U P A 2
H44F H 0.195830 0.932665 0.520250 0.147 Uiso 0.330(8) 1 calc R U P A 2
C1S C 0.0289(8) 0.6337(13) 0.9011(6) 0.202(8) Uani 0.569(4) 1 d D . P C 2
H1SA H -0.010403 0.668888 0.891869 0.303 Uiso 0.569(4) 1 calc R U P C 2
H1SB H 0.019933 0.565753 0.912217 0.303 Uiso 0.569(4) 1 calc R U P C 2
H1SC H 0.052672 0.673126 0.924258 0.303 Uiso 0.569(4) 1 calc R U P C 2
C2S C 0.0653(5) 0.6239(9) 0.8639(4) 0.130(4) Uani 0.569(4) 1 d D . P C 2
H2SA H 0.071788 0.693468 0.852557 0.157 Uiso 0.569(4) 1 calc R U P C 2
H2SB H 0.039248 0.586747 0.840590 0.157 Uiso 0.569(4) 1 calc R U P C 2
C3S C 0.1283(5) 0.5722(8) 0.8693(3) 0.097(2) Uani 0.569(4) 1 d D . P C 2
H3SA H 0.155189 0.610070 0.891904 0.117 Uiso 0.569(4) 1 calc R U P C 2
H3SB H 0.122421 0.502739 0.880983 0.117 Uiso 0.569(4) 1 calc R U P C 2
C4S C 0.1617(5) 0.5630(8) 0.8307(3) 0.111(3) Uani 0.569(4) 1 d D . P C 2
H4SA H 0.171440 0.632644 0.820888 0.133 Uiso 0.569(4) 1 calc R U P C 2
H4SB H 0.133184 0.531544 0.807144 0.133 Uiso 0.569(4) 1 calc R U P C 2
C5S C 0.2196(5) 0.5044(7) 0.8351(2) 0.087(2) Uani 0.569(4) 1 d D . P C 2
H5SA H 0.209890 0.434791 0.845011 0.105 Uiso 0.569(4) 1 calc R U P C 2
H5SB H 0.248185 0.535984 0.858618 0.105 Uiso 0.569(4) 1 calc R U P C 2
C6S C 0.2551(5) 0.4948(10) 0.7933(3) 0.127(4) Uani 0.569(4) 1 d D . P C 2
H6SA H 0.227619 0.460517 0.769880 0.152 Uiso 0.569(4) 1 calc R U P C 2
H6SB H 0.264387 0.564001 0.782693 0.152 Uiso 0.569(4) 1 calc R U P C 2
C7S C 0.3154(5) 0.4358(12) 0.8010(5) 0.147(5) Uani 0.569(4) 1 d D . P C 2
H7SA H 0.335472 0.432318 0.773679 0.220 Uiso 0.569(4) 1 calc R U P C 2
H7SB H 0.343282 0.470128 0.823634 0.220 Uiso 0.569(4) 1 calc R U P C 2
H7SC H 0.306489 0.366576 0.810812 0.220 Uiso 0.569(4) 1 calc R U P C 2
C8S C 0.1965(4) 0.5126(10) 0.8298(4) 0.137(9) Uiso 0.431(4) 1 d G . P C 1
C13S C 0.2158(6) 0.4149(8) 0.8198(5) 0.188(9) Uiso 0.431(4) 1 d G . P C 1
H13S H 0.190226 0.357837 0.824804 0.225 Uiso 0.431(4) 1 calc R U P C 1
C12S C 0.2725(6) 0.4007(6) 0.8024(4) 0.147(6) Uiso 0.431(4) 1 d G . P C 1
H12S H 0.285700 0.333926 0.795499 0.176 Uiso 0.431(4) 1 calc R U P C 1
C11S C 0.3100(4) 0.4842(7) 0.7950(3) 0.092(4) Uiso 0.431(4) 1 d G . P C 1
H11S H 0.348723 0.474522 0.783126 0.111 Uiso 0.431(4) 1 calc R U P C 1
C10S C 0.2907(4) 0.5820(6) 0.8051(3) 0.093(3) Uiso 0.431(4) 1 d G . P C 1
H10S H 0.316272 0.639030 0.800058 0.111 Uiso 0.431(4) 1 calc R U P C 1
C9S C 0.2340(4) 0.5962(7) 0.8225(3) 0.099(3) Uiso 0.431(4) 1 d G . P C 1
H9S H 0.220799 0.662944 0.829362 0.119 Uiso 0.431(4) 1 calc R U P C 1
C14S C 0.1372(13) 0.521(2) 0.8550(9) 0.200(12) Uiso 0.431(4) 1 d . . P C 1
H14D H 0.128141 0.592854 0.860263 0.300 Uiso 0.431(4) 1 calc R U P C 1
H14E H 0.101602 0.489748 0.837458 0.300 Uiso 0.431(4) 1 calc R U P C 1
H14F H 0.144537 0.485146 0.883184 0.300 Uiso 0.431(4) 1 calc R U P C 1
C45 C 0.12049(14) 0.0176(3) 0.87180(12) 0.0587(8) Uani 1 1 d . . . . .
C46 C 0.11999(17) 0.0049(4) 0.91713(14) 0.0792(11) Uani 1 1 d . . . . .
H46 H 0.151306 0.038047 0.936093 0.095 Uiso 1 1 calc R U . . .
C47 C 0.07578(19) -0.0541(4) 0.93568(17) 0.0952(15) Uani 1 1 d . . . . .
H47 H 0.076393 -0.059351 0.966682 0.114 Uiso 1 1 calc R U . . .
C48 C 0.03071(18) -0.1054(4) 0.9085(2) 0.0961(15) Uani 1 1 d . . . . .
H48 H 0.001124 -0.147976 0.920655 0.115 Uiso 1 1 calc R U . . .
C49 C 0.02920(18) -0.0940(3) 0.86377(19) 0.0872(12) Uani 1 1 d . . . . .
H49 H -0.001677 -0.128654 0.844997 0.105 Uiso 1 1 calc R U . . .
C50 C 0.07250(15) -0.0321(3) 0.84591(14) 0.0668(9) Uani 1 1 d . . . . .
H50 H 0.069485 -0.023258 0.814964 0.080 Uiso 1 1 calc R U . . .
C57 C 0.14292(16) 0.1414(3) 0.80534(12) 0.0636(8) Uani 1 1 d . . . . .
C58 C 0.1144(3) 0.2365(5) 0.8064(2) 0.136(3) Uani 1 1 d . . . . .
H58 H 0.116480 0.271566 0.833649 0.163 Uiso 1 1 calc R U . . .
C59 C 0.0838(5) 0.2819(7) 0.7707(3) 0.193(5) Uani 1 1 d . . . . .
H59 H 0.062992 0.344967 0.774081 0.231 Uiso 1 1 calc R U . . .
C60 C 0.0824(3) 0.2398(6) 0.7309(2) 0.126(2) Uani 1 1 d . . . . .
H60 H 0.061970 0.273190 0.705879 0.151 Uiso 1 1 calc R U . . .
C61 C 0.1108(3) 0.1482(6) 0.72690(15) 0.117(2) Uani 1 1 d . . . . .
H61 H 0.110857 0.116858 0.698906 0.140 Uiso 1 1 calc R U . . .
C62 C 0.1398(2) 0.1006(4) 0.76382(13) 0.0881(13) Uani 1 1 d . . . . .
H62 H 0.158581 0.035956 0.760248 0.106 Uiso 1 1 calc R U . . .
C63 C 0.20552(17) 0.1667(3) 0.88508(12) 0.0617(8) Uani 1 1 d . . . . .
C64 C 0.1663(3) 0.2294(4) 0.90808(16) 0.0923(13) Uani 1 1 d . . . . .
H64 H 0.122364 0.219395 0.903459 0.111 Uiso 1 1 calc R U . . .
C65 C 0.1887(4) 0.3039(4) 0.93667(19) 0.1176(19) Uani 1 1 d . . . . .
H65 H 0.160705 0.343901 0.951696 0.141 Uiso 1 1 calc R U . . .
C66 C 0.2524(4) 0.3208(4) 0.94359(19) 0.121(2) Uani 1 1 d . . . . .
H66 H 0.268359 0.375362 0.961786 0.145 Uiso 1 1 calc R U . . .
C67 C 0.2913(3) 0.2596(5) 0.9245(2) 0.119(2) Uani 1 1 d . . . . .
H67 H 0.335184 0.267406 0.931025 0.143 Uiso 1 1 calc R U . . .
C68 C 0.2682(2) 0.1837(4) 0.89471(16) 0.0890(13) Uani 1 1 d . . . . .
H68 H 0.297047 0.142846 0.880826 0.107 Uiso 1 1 calc R U . . .
B1 B 0.17483(16) 0.0828(3) 0.84953(13) 0.0550(8) Uani 1 1 d D . . . .
C51B C 0.2276(6) -0.0056(7) 0.8402(5) 0.0481(15) Uani 0.569(4) 1 d D . P C 1
C52B C 0.2282(3) -0.1075(6) 0.8548(3) 0.0528(15) Uani 0.569(4) 1 d D . P C 1
H52B H 0.196120 -0.130002 0.871763 0.063 Uiso 0.569(4) 1 calc R U P C 1
C53B C 0.2745(3) -0.1764(6) 0.8453(2) 0.0661(16) Uani 0.569(4) 1 d D . P C 1
H53B H 0.272941 -0.245026 0.855170 0.079 Uiso 0.569(4) 1 calc R U P C 1
C54B C 0.3230(3) -0.1451(6) 0.8213(3) 0.0681(18) Uani 0.569(4) 1 d D . P C 1
H54B H 0.355763 -0.190969 0.816223 0.082 Uiso 0.569(4) 1 calc R U P C 1
C55B C 0.3232(4) -0.0472(7) 0.8050(3) 0.0704(18) Uani 0.569(4) 1 d D . P C 1
H55B H 0.354589 -0.025892 0.787238 0.084 Uiso 0.569(4) 1 calc R U P C 1
C56B C 0.2767(4) 0.0197(6) 0.8151(3) 0.0592(16) Uani 0.569(4) 1 d D . P C 1
H56B H 0.278241 0.087500 0.804324 0.071 Uiso 0.569(4) 1 calc R U P C 1
C51A C 0.2322(8) 0.0170(11) 0.8308(7) 0.0481(15) Uani 0.431(4) 1 d D . P C 2
C52A C 0.2463(5) -0.0782(8) 0.8489(4) 0.0528(15) Uani 0.431(4) 1 d D . P C 2
H52A H 0.219816 -0.106700 0.868777 0.063 Uiso 0.431(4) 1 calc R U P C 2
C53A C 0.2992(5) -0.1338(8) 0.8384(3) 0.0661(16) Uani 0.431(4) 1 d D . P C 2
H53A H 0.309353 -0.197995 0.851622 0.079 Uiso 0.431(4) 1 calc R U P C 2
C54A C 0.3352(5) -0.0922(9) 0.8088(3) 0.0681(18) Uani 0.431(4) 1 d D . P C 2
H54A H 0.369917 -0.129519 0.800277 0.082 Uiso 0.431(4) 1 calc R U P C 2
C55A C 0.3225(5) 0.0012(9) 0.7911(4) 0.0704(18) Uani 0.431(4) 1 d D . P C 2
H55A H 0.349518 0.029713 0.771586 0.084 Uiso 0.431(4) 1 calc R U P C 2
C56A C 0.2712(5) 0.0549(8) 0.8012(4) 0.0592(16) Uani 0.431(4) 1 d D . P C 2
H56A H 0.262204 0.119157 0.787749 0.071 Uiso 0.431(4) 1 calc R U P C 2
H H 0.2251(15) 0.588(2) 0.5985(10) 0.050(8) Uiso 1 1 d . . . . .
H9A H 0.2040(19) 0.459(3) 0.5486(13) 0.079(12) Uiso 1 1 d . . . . .
H9B H 0.2521(19) 0.395(3) 0.5178(12) 0.066(10) Uiso 1 1 d . . . . .
H9C H 0.176(2) 0.390(3) 0.5072(14) 0.083(12) Uiso 1 1 d . . . . .

loop_
_atom_site_aniso_label
_atom_site_aniso_U_11
_atom_site_aniso_U_22
_atom_site_aniso_U_33
_atom_site_aniso_U_23
_atom_site_aniso_U_13
_atom_site_aniso_U_12
Ti1 0.0301(2) 0.0316(2) 0.0365(2) -0.00187(16) 0.00820(16) -0.00133(16)
Ti2 0.0286(2) 0.0324(2) 0.0352(2) -0.00148(16) 0.00912(16) -0.00172(15)
Si1 0.0388(3) 0.0296(3) 0.0547(4) 0.0009(3) 0.0100(3) -0.0017(3)
Si2 0.0339(3) 0.0466(4) 0.0366(3) 0.0037(3) 0.0122(2) 0.0026(3)
Si3 0.0294(3) 0.0901(7) 0.0579(5) -0.0164(4) 0.0067(3) 0.0147(4)
Si4 0.0336(3) 0.0353(3) 0.0424(3) -0.0008(3) -0.0003(3) 0.0029(3)
N1 0.0403(11) 0.0454(12) 0.0399(11) -0.0057(9) 0.0129(9) -0.0021(9)
N2 0.0454(12) 0.0482(12) 0.0504(12) -0.0061(10) 0.0220(10) -0.0106(10)
C1 0.0367(12) 0.0384(12) 0.0433(13) -0.0018(10) 0.0129(10) -0.0018(10)
C2 0.0629(18) 0.0533(17) 0.0690(19) -0.0138(15) 0.0310(16) -0.0223(15)
C3 0.0645(18) 0.0493(16) 0.0525(16) -0.0137(13) 0.0176(14) -0.0126(14)
C4 0.093(3) 0.139(4) 0.098(3) -0.041(3) 0.067(3) -0.061(3)
C5 0.068(2) 0.099(3) 0.0561(19) -0.0269(19) 0.0296(16) -0.010(2)
C6 0.0556(17) 0.075(2) 0.0529(16) -0.0121(15) 0.0303(14) -0.0168(15)
C7 0.0463(15) 0.0697(19) 0.0463(15) -0.0122(13) 0.0201(12) -0.0057(13)
C9 0.076(2) 0.060(2) 0.066(2) 0.0060(16) -0.0139(18) -0.0106(18)
C10 0.0475(16) 0.062(2) 0.088(2) -0.0111(17) 0.0012(16) 0.0018(15)
C11 0.0506(15) 0.0367(13) 0.0644(18) -0.0067(12) 0.0001(13) -0.0045(12)
C12 0.083(3) 0.063(2) 0.076(2) 0.0175(18) -0.0166(19) -0.0118(19)
C13 0.0501(15) 0.0444(15) 0.0582(16) 0.0071(12) 0.0086(12) -0.0066(12)
C14 0.075(2) 0.0539(18) 0.079(2) 0.0164(17) 0.0167(18) -0.0168(17)
C15 0.115(4) 0.053(2) 0.119(4) -0.007(2) 0.028(3) 0.017(2)
C16 0.0635(19) 0.0389(15) 0.102(3) -0.0011(16) 0.0293(18) 0.0069(14)
C17 0.0522(18) 0.0512(19) 0.156(4) 0.023(2) 0.035(2) 0.0127(15)
C18 0.069(2) 0.0541(18) 0.0654(19) -0.0092(15) 0.0229(16) 0.0130(15)
C19 0.0494(15) 0.0595(17) 0.0492(15) 0.0030(13) 0.0182(12) 0.0156(13)
C20 0.064(2) 0.085(2) 0.069(2) -0.0045(18) 0.0358(17) 0.0145(18)
C21 0.0374(16) 0.130(4) 0.089(3) -0.018(3) 0.0075(16) -0.004(2)
C22 0.0399(13) 0.0531(15) 0.0472(14) 0.0062(12) 0.0109(11) -0.0035(11)
C23 0.074(2) 0.0523(17) 0.0559(17) 0.0071(14) 0.0099(15) -0.0164(15)
C24 0.076(2) 0.091(3) 0.063(2) 0.0312(19) 0.0266(18) 0.007(2)
C25 0.0524(16) 0.0598(17) 0.0455(14) 0.0107(13) 0.0110(12) 0.0068(13)
C26 0.066(2) 0.076(2) 0.070(2) 0.0267(18) 0.0122(16) 0.0214(18)
C27 0.0532(17) 0.0533(17) 0.075(2) -0.0099(15) -0.0089(15) 0.0190(14)
C28 0.0391(14) 0.0489(16) 0.0736(19) -0.0043(14) 0.0058(13) 0.0083(12)
C29 0.0401(18) 0.075(3) 0.194(6) -0.013(3) 0.004(2) 0.0085(18)
C30 0.0431(15) 0.0500(16) 0.073(2) 0.0005(14) 0.0033(13) -0.0114(12)
C31 0.0352(12) 0.0395(13) 0.0481(14) 0.0000(11) 0.0012(10) -0.0043(10)
C32 0.0468(15) 0.0366(13) 0.0600(17) 0.0017(12) 0.0020(12) 0.0035(11)
C33 0.082(2) 0.061(2) 0.0573(19) -0.0090(15) -0.0195(17) -0.0067(17)
C34 0.0560(16) 0.0469(15) 0.0438(14) -0.0031(12) -0.0069(12) 0.0040(12)
C35 0.083(2) 0.0555(18) 0.0516(17) 0.0094(14) -0.0091(16) 0.0065(17)
C36 0.066(2) 0.143(4) 0.102(3) 0.003(3) 0.007(2) -0.045(3)
C37 0.0405(16) 0.140(4) 0.064(2) -0.009(2) -0.0008(15) -0.012(2)
C38 0.047(2) 0.257(8) 0.112(4) -0.005(5) -0.022(2) -0.005(3)
C42 0.100(3) 0.085(3) 0.152(4) 0.010(3) -0.002(3) 0.046(3)
C69 0.0304(11) 0.0324(11) 0.0377(11) 0.0030(9) 0.0058(9) -0.0009(9)
C70 0.0342(11) 0.0342(12) 0.0407(12) -0.0012(9) 0.0078(9) 0.0040(9)
C71 0.0335(11) 0.0368(12) 0.0346(11) 0.0021(9) 0.0090(9) 0.0018(9)
C72 0.0351(11) 0.0340(11) 0.0366(12) 0.0006(9) 0.0037(9) 0.0021(9)
C73 0.0332(11) 0.0312(11) 0.0420(12) 0.0048(9) 0.0069(9) 0.0000(9)
C74 0.0303(11) 0.0332(11) 0.0401(12) 0.0029(9) 0.0078(9) 0.0020(9)
C75 0.0304(11) 0.0408(13) 0.0398(12) -0.0006(10) 0.0080(9) 0.0013(9)
C76 0.0396(12) 0.0432(13) 0.0329(11) -0.0021(10) 0.0061(9) 0.0018(10)
C77 0.0362(12) 0.0320(11) 0.0459(13) 0.0011(10) 0.0083(10) 0.0006(9)
C78 0.0287(10) 0.0331(11) 0.0351(11) 0.0037(9) 0.0071(8) 0.0000(9)
C79 0.0402(12) 0.0439(13) 0.0350(12) 0.0021(10) 0.0058(9) 0.0037(10)
C80 0.0389(12) 0.0408(13) 0.0414(13) 0.0068(10) 0.0104(10) -0.0001(10)
C81 0.0278(10) 0.0361(12) 0.0368(11) 0.0020(9) 0.0066(8) 0.0004(9)
C82 0.0331(11) 0.0333(11) 0.0454(13) -0.0013(10) 0.0094(9) 0.0040(9)
C83 0.0329(11) 0.0407(13) 0.0390(12) -0.0025(10) 0.0033(9) -0.0026(10)
C84 0.0289(10) 0.0324(11) 0.0392(12) 0.0040(9) 0.0054(9) 0.0008(9)
C39A 0.047(5) 0.107(9) 0.082(7) -0.011(6) 0.002(5) 0.046(6)
C40A 0.100(9) 0.140(11) 0.081(8) -0.032(7) -0.003(6) 0.090(9)
C41A 0.055(8) 0.219(18) 0.076(8) 0.027(10) 0.027(7) 0.054(10)
C43B 0.154(11) 0.101(5) 0.185(14) -0.010(6) -0.065(8) 0.034(7)
C44B 0.097(4) 0.093(5) 0.101(4) 0.033(3) -0.010(3) 0.015(4)
C39B 0.034(3) 0.101(5) 0.062(3) -0.014(3) 0.017(2) 0.015(3)
C40B 0.043(3) 0.206(10) 0.087(5) -0.026(5) 0.032(3) 0.015(4)
C41B 0.071(4) 0.117(5) 0.066(4) -0.027(3) 0.008(3) 0.027(3)
C43A 0.154(11) 0.101(5) 0.185(14) -0.010(6) -0.065(8) 0.034(7)
C44A 0.097(4) 0.093(5) 0.101(4) 0.033(3) -0.010(3) 0.015(4)
C1S 0.181(14) 0.193(15) 0.249(18) -0.083(14) 0.106(13) -0.049(12)
C2S 0.142(9) 0.112(8) 0.144(9) 0.037(7) 0.051(7) 0.025(7)
C3S 0.119(6) 0.090(6) 0.083(5) -0.002(5) 0.016(4) -0.007(5)
C4S 0.120(7) 0.119(8) 0.097(6) 0.047(6) 0.022(5) 0.019(6)
C5S 0.083(5) 0.124(8) 0.053(4) 0.005(4) -0.005(3) -0.017(4)
C6S 0.150(9) 0.166(11) 0.067(5) 0.029(6) 0.026(5) 0.044(8)
C7S 0.110(9) 0.171(14) 0.163(13) -0.019(10) 0.022(8) 0.021(9)
C45 0.0384(14) 0.0564(18) 0.081(2) 0.0061(15) 0.0017(13) 0.0123(13)
C46 0.0512(18) 0.101(3) 0.083(2) 0.031(2) -0.0045(17) 0.0046(19)
C47 0.060(2) 0.114(4) 0.112(3) 0.059(3) 0.010(2) 0.018(2)
C48 0.0462(19) 0.084(3) 0.158(4) 0.043(3) 0.010(2) 0.0053(18)
C49 0.0468(18) 0.070(2) 0.145(4) -0.009(3) 0.009(2) -0.0012(17)
C50 0.0434(16) 0.063(2) 0.094(3) -0.0130(18) 0.0079(15) 0.0080(14)
C57 0.0544(18) 0.069(2) 0.0681(19) 0.0018(16) 0.0128(15) 0.0102(15)
C58 0.168(6) 0.123(4) 0.107(4) -0.011(3) -0.026(4) 0.083(4)
C59 0.243(10) 0.175(8) 0.146(6) 0.017(5) -0.050(7) 0.118(7)
C60 0.100(4) 0.157(5) 0.117(4) 0.068(4) -0.010(3) 0.022(4)
C61 0.101(4) 0.194(6) 0.060(2) 0.034(3) 0.030(2) 0.034(4)
C62 0.089(3) 0.116(3) 0.062(2) 0.012(2) 0.0242(19) 0.033(3)
C63 0.0673(19) 0.0565(18) 0.0628(19) -0.0062(15) 0.0139(15) -0.0019(15)
C64 0.102(3) 0.084(3) 0.092(3) -0.022(2) 0.016(2) 0.019(2)
C65 0.165(5) 0.086(3) 0.105(4) -0.034(3) 0.031(4) 0.005(4)
C66 0.187(6) 0.081(3) 0.099(4) -0.036(3) 0.035(4) -0.042(4)
C67 0.101(4) 0.141(5) 0.117(4) -0.045(4) 0.021(3) -0.054(3)
C68 0.075(2) 0.099(3) 0.095(3) -0.034(3) 0.015(2) -0.018(2)
B1 0.0447(17) 0.0576(19) 0.063(2) -0.0075(16) 0.0079(14) 0.0062(14)
C51B 0.038(2) 0.055(4) 0.049(6) -0.007(3) -0.002(2) 0.002(3)
C52B 0.046(4) 0.062(4) 0.049(3) -0.003(3) -0.004(3) 0.010(3)
C53B 0.062(4) 0.077(5) 0.056(3) -0.015(3) -0.015(3) 0.028(3)
C54B 0.050(3) 0.096(5) 0.056(4) -0.024(3) -0.007(2) 0.030(4)
C55B 0.042(2) 0.080(6) 0.089(6) -0.030(4) 0.004(3) 0.004(4)
C56B 0.045(2) 0.060(5) 0.073(5) -0.011(3) 0.010(3) -0.002(3)
C51A 0.038(2) 0.055(4) 0.049(6) -0.007(3) -0.002(2) 0.002(3)
C52A 0.046(4) 0.062(4) 0.049(3) -0.003(3) -0.004(3) 0.010(3)
C53A 0.062(4) 0.077(5) 0.056(3) -0.015(3) -0.015(3) 0.028(3)
C54A 0.050(3) 0.096(5) 0.056(4) -0.024(3) -0.007(2) 0.030(4)
C55A 0.042(2) 0.080(6) 0.089(6) -0.030(4) 0.004(3) 0.004(4)
C56A 0.045(2) 0.060(5) 0.073(5) -0.011(3) 0.010(3) -0.002(3)

loop_
_atom_type_symbol
_atom_type_description
_atom_type_scat_dispersion_real
_atom_type_scat_dispersion_imag
_atom_type_scat_source
C C 0.0181 0.0091 'International Tables Vol C Tables 4.2.6.8 and 6.1.1.4'
H H 0.0000 0.0000 'International Tables Vol C Tables 4.2.6.8 and 6.1.1.4'
B B 0.0090 0.0039 'International Tables Vol C Tables 4.2.6.8 and 6.1.1.4'
N N 0.0311 0.0180 'International Tables Vol C Tables 4.2.6.8 and 6.1.1.4'
Si Si 0.2541 0.3302 'International Tables Vol C Tables 4.2.6.8 and 6.1.1.4'
Ti Ti 0.2191 1.8069 'International Tables Vol C Tables 4.2.6.8 and 6.1.1.4'

loop_
_geom_angle_atom_site_label_1
_geom_angle_atom_site_label_2
_geom_angle_atom_site_label_3
_geom_angle
C71 Ti1 C82 104.24(9)
C71 Ti1 C76 36.36(9)
C82 Ti1 C76 117.96(9)
C71 Ti1 C77 139.90(9)
C82 Ti1 C77 36.32(8)
C76 Ti1 C77 147.53(9)
C71 Ti1 C74 81.41(8)
C82 Ti1 C74 35.21(8)
C76 Ti1 C74 111.15(9)
C77 Ti1 C74 60.68(8)
C71 Ti1 C83 60.71(8)
C82 Ti1 C83 150.57(9)
C76 Ti1 C83 34.91(9)
C77 Ti1 C83 154.92(9)
C74 Ti1 C83 142.12(9)
C71 Ti1 C78 36.68(8)
C82 Ti1 C78 125.63(8)
C76 Ti1 C78 58.42(9)
C77 Ti1 C78 145.52(9)
C74 Ti1 C78 91.72(8)
C83 Ti1 C78 58.58(8)
C71 Ti1 C73 131.61(8)
C82 Ti1 C73 57.45(8)
C76 Ti1 C73 167.80(9)
C77 Ti1 C73 35.41(8)
C74 Ti1 C73 58.07(8)
C83 Ti1 C73 151.76(8)
C78 Ti1 C73 113.63(8)
C71 Ti1 C84 97.21(8)
C82 Ti1 C84 57.41(8)
C76 Ti1 C84 133.48(8)
C77 Ti1 C84 59.34(8)
C74 Ti1 C84 34.80(8)
C83 Ti1 C84 143.62(8)
C78 Ti1 C84 86.18(8)
C73 Ti1 C84 34.40(8)
C71 Ti1 C81 59.66(8)
C82 Ti1 C81 160.21(8)
C76 Ti1 C81 57.02(8)
C77 Ti1 C81 154.87(8)
C74 Ti1 C81 125.65(8)
C83 Ti1 C81 34.45(8)
C78 Ti1 C81 34.58(7)
C73 Ti1 C81 122.78(8)
C84 Ti1 C81 110.33(8)
C71 Ti1 Ti2 97.31(6)
C82 Ti1 Ti2 114.16(7)
C76 Ti1 Ti2 115.88(7)
C77 Ti1 Ti2 96.23(6)
C74 Ti1 Ti2 91.35(6)
C83 Ti1 Ti2 93.66(6)
C78 Ti1 Ti2 61.86(6)
C73 Ti1 Ti2 61.77(6)
C84 Ti1 Ti2 58.64(6)
C81 Ti1 Ti2 61.08(6)
C71 Ti1 H 122.3(10)
C82 Ti1 H 126.3(10)
C76 Ti1 H 115.4(10)
C77 Ti1 H 91.7(10)
C74 Ti1 H 123.9(10)
C83 Ti1 H 81.0(10)
C78 Ti1 H 87.4(10)
C73 Ti1 H 71.3(10)
C84 Ti1 H 89.4(10)
C81 Ti1 H 64.3(10)
Ti2 Ti1 H 40.7(10)
C71 Ti1 H9A 127.9(10)
C82 Ti1 H9A 102.2(11)
C76 Ti1 H9A 91.6(11)
C77 Ti1 H9A 80.4(11)
C74 Ti1 H9A 137.1(11)
C83 Ti1 H9A 74.5(11)
C78 Ti1 H9A 130.9(11)
C73 Ti1 H9A 100.4(11)
C84 Ti1 H9A 134.7(10)
C81 Ti1 H9A 97.2(11)
Ti2 Ti1 H9A 111.4(11)
H Ti1 H9A 70.7(15)
C1 Ti2 C69 128.36(9)
C1 Ti2 C79 83.17(9)
C69 Ti2 C79 116.42(9)
C1 Ti2 C70 94.93(9)
C69 Ti2 C70 34.77(8)
C79 Ti2 C70 129.23(9)
C1 Ti2 C72 116.56(9)
C69 Ti2 C72 85.67(8)
C79 Ti2 C72 35.27(8)
C70 Ti2 C72 111.68(8)
C1 Ti2 C80 78.05(9)
C69 Ti2 C80 143.92(8)
C79 Ti2 C80 33.82(9)
C70 Ti2 C80 161.69(9)
C72 Ti2 C80 58.72(8)
C1 Ti2 C84 134.17(9)
C69 Ti2 C84 91.57(8)
C79 Ti2 C84 56.26(8)
C70 Ti2 C84 126.12(8)
C72 Ti2 C84 35.26(8)
C80 Ti2 C84 56.54(8)
C1 Ti2 C75 86.11(9)
C69 Ti2 C75 58.36(8)
C79 Ti2 C75 159.13(9)
C70 Ti2 C75 34.20(8)
C72 Ti2 C75 143.67(8)
C80 Ti2 C75 157.58(8)
C84 Ti2 C75 139.04(8)
C1 Ti2 C78 142.61(9)
C69 Ti2 C78 33.97(8)
C79 Ti2 C78 132.28(8)
C70 Ti2 C78 55.49(8)
C72 Ti2 C78 97.09(8)
C80 Ti2 C78 136.99(8)
C84 Ti2 C78 82.85(7)
C75 Ti2 C78 56.51(7)
C1 Ti2 Ti1 131.91(7)
C69 Ti2 Ti1 88.13(6)
C79 Ti2 Ti1 109.88(7)
C70 Ti2 Ti1 108.51(6)
C72 Ti2 Ti1 93.32(6)
C80 Ti2 Ti1 88.36(6)
C84 Ti2 Ti1 58.78(6)
C75 Ti2 Ti1 90.58(6)
C78 Ti2 Ti1 55.68(5)
C1 Ti2 C81 112.96(9)
C69 Ti2 C81 56.03(8)
C79 Ti2 C81 163.70(8)
C70 Ti2 C81 54.58(8)
C72 Ti2 C81 129.68(8)
C80 Ti2 C81 143.72(9)
C84 Ti2 C81 107.88(8)
C75 Ti2 C81 33.42(8)
C78 Ti2 C81 32.98(7)
Ti1 Ti2 C81 58.03(5)
C1 Ti2 C73 107.33(9)
C69 Ti2 C73 123.28(8)
C79 Ti2 C73 55.03(8)
C70 Ti2 C73 157.72(8)
C72 Ti2 C73 57.53(8)
C80 Ti2 C73 33.33(8)
C84 Ti2 C73 33.44(7)
C75 Ti2 C73 145.79(8)
C78 Ti2 C73 104.26(8)
Ti1 Ti2 C73 56.80(6)
C81 Ti2 C73 114.77(8)
C1 Ti2 H 89.9(11)
C69 Ti2 H 116.2(11)
C79 Ti2 H 117.2(11)
C70 Ti2 H 113.5(11)
C72 Ti2 H 124.4(11)
C80 Ti2 H 83.6(11)
C84 Ti2 H 90.8(11)
C75 Ti2 H 80.6(11)
C78 Ti2 H 83.5(11)
Ti1 Ti2 H 42.4(11)
C81 Ti2 H 62.8(11)
C73 Ti2 H 68.5(11)
C77 Si1 C13 109.73(13)
C77 Si1 C11 108.89(12)
C13 Si1 C11 112.89(14)
C77 Si1 C16 105.15(13)
C13 Si1 C16 113.99(16)
C11 Si1 C16 105.78(16)
C71 Si2 C22 108.33(11)
C71 Si2 C25 104.46(12)
C22 Si2 C25 114.33(14)
C71 Si2 C19 109.92(12)
C22 Si2 C19 110.48(13)
C25 Si2 C19 109.12(14)
C42 Si3 C75 106.3(2)
C42 Si3 C37 103.7(2)
C75 Si3 C37 107.99(16)
C42 Si3 C39A 90.6(5)
C75 Si3 C39A 113.8(3)
C37 Si3 C39A 129.6(4)
C42 Si3 C39B 121.4(3)
C75 Si3 C39B 108.99(19)
C37 Si3 C39B 107.8(2)
C31 Si4 C28 110.83(13)
C31 Si4 C34 109.54(13)
C28 Si4 C34 113.21(14)
C31 Si4 C72 111.34(11)
C28 Si4 C72 106.03(12)
C34 Si4 C72 105.76(13)
C1 N1 C7 112.7(2)
C1 N1 C3 125.2(2)
C7 N1 C3 122.0(2)
C1 N2 C6 111.7(2)
C1 N2 C2 125.7(2)
C6 N2 C2 122.2(2)
N1 C1 N2 102.8(2)
N1 C1 Ti2 124.66(18)
N2 C1 Ti2 132.52(18)
N2 C2 H2A 109.5
N2 C2 H2B 109.5
H2A C2 H2B 109.5
N2 C2 H2C 109.5
H2A C2 H2C 109.5
H2B C2 H2C 109.5
N1 C3 H3A 109.5
N1 C3 H3B 109.5
H3A C3 H3B 109.5
N1 C3 H3C 109.5
H3A C3 H3C 109.5
H3B C3 H3C 109.5
C6 C4 H4A 109.5
C6 C4 H4B 109.5
H4A C4 H4B 109.5
C6 C4 H4C 109.5
H4A C4 H4C 109.5
H4B C4 H4C 109.5
C7 C5 H5A 109.5
C7 C5 H5B 109.5
H5A C5 H5B 109.5
C7 C5 H5C 109.5
H5A C5 H5C 109.5
H5B C5 H5C 109.5
C7 C6 N2 106.7(2)
C7 C6 C4 131.6(3)
N2 C6 C4 121.7(3)
C6 C7 N1 106.0(2)
C6 C7 C5 130.5(3)
N1 C7 C5 123.4(3)
C11 C9 H9A 109(2)
C11 C9 H9B 113(2)
H9A C9 H9B 107(3)
C11 C9 H9C 115(2)
H9A C9 H9C 104(3)
H9B C9 H9C 109(3)
C11 C10 H10A 109.5
C11 C10 H10B 109.5
H10A C10 H10B 109.5
C11 C10 H10C 109.5
H10A C10 H10C 109.5
H10B C10 H10C 109.5
C9 C11 C10 109.4(3)
C9 C11 Si1 110.9(2)
C10 C11 Si1 116.7(2)
C9 C11 H11 106.4
C10 C11 H11 106.4
Si1 C11 H11 106.4
C13 C12 H12A 109.5
C13 C12 H12B 109.5
H12A C12 H12B 109.5
C13 C12 H12C 109.5
H12A C12 H12C 109.5
H12B C12 H12C 109.5
C12 C13 C14 108.9(3)
C12 C13 Si1 114.3(2)
C14 C13 Si1 113.1(2)
C12 C13 H13 106.7
C14 C13 H13 106.7
Si1 C13 H13 106.7
C13 C14 H14A 109.5
C13 C14 H14B 109.5
H14A C14 H14B 109.5
C13 C14 H14C 109.5
H14A C14 H14C 109.5
H14B C14 H14C 109.5
C16 C15 H15A 109.5
C16 C15 H15B 109.5
H15A C15 H15B 109.5
C16 C15 H15C 109.5
H15A C15 H15C 109.5
H15B C15 H15C 109.5
C15 C16 C17 112.2(3)
C15 C16 Si1 114.9(3)
C17 C16 Si1 113.0(3)
C15 C16 H16 105.2
C17 C16 H16 105.2
Si1 C16 H16 105.2
C16 C17 H17A 109.5
C16 C17 H17B 109.5
H17A C17 H17B 109.5
C16 C17 H17C 109.5
H17A C17 H17C 109.5
H17B C17 H17C 109.5
C19 C18 H18A 109.5
C19 C18 H18B 109.5
H18A C18 H18B 109.5
C19 C18 H18C 109.5
H18A C18 H18C 109.5
H18B C18 H18C 109.5
C18 C19 C20 108.4(3)
C18 C19 Si2 115.3(2)
C20 C19 Si2 112.5(2)
C18 C19 H19 106.7
C20 C19 H19 106.7
Si2 C19 H19 106.7
C19 C20 H20A 109.5
C19 C20 H20B 109.5
H20A C20 H20B 109.5
C19 C20 H20C 109.5
H20A C20 H20C 109.5
H20B C20 H20C 109.5
C22 C21 H21A 109.5
C22 C21 H21B 109.5
H21A C21 H21B 109.5
C22 C21 H21C 109.5
H21A C21 H21C 109.5
H21B C21 H21C 109.5
C21 C22 C23 109.0(3)
C21 C22 Si2 116.4(2)
C23 C22 Si2 113.1(2)
C21 C22 H22 105.8
C23 C22 H22 105.8
Si2 C22 H22 105.8
C22 C23 H23A 109.5
C22 C23 H23B 109.5
H23A C23 H23B 109.5
C22 C23 H23C 109.5
H23A C23 H23C 109.5
H23B C23 H23C 109.5
C25 C24 H24A 109.5
C25 C24 H24B 109.5
H24A C24 H24B 109.5
C25 C24 H24C 109.5
H24A C24 H24C 109.5
H24B C24 H24C 109.5
C24 C25 C26 109.6(3)
C24 C25 Si2 116.7(2)
C26 C25 Si2 113.3(2)
C24 C25 H25 105.4
C26 C25 H25 105.4
Si2 C25 H25 105.4
C25 C26 H26A 109.5
C25 C26 H26B 109.5
H26A C26 H26B 109.5
C25 C26 H26C 109.5
H26A C26 H26C 109.5
H26B C26 H26C 109.5
C28 C27 H27A 109.5
C28 C27 H27B 109.5
H27A C27 H27B 109.5
C28 C27 H27C 109.5
H27A C27 H27C 109.5
H27B C27 H27C 109.5
C29 C28 C27 108.8(3)
C29 C28 Si4 115.3(3)
C27 C28 Si4 113.8(2)
C29 C28 H28 106.1
C27 C28 H28 106.1
Si4 C28 H28 106.1
C28 C29 H29A 109.5
C28 C29 H29B 109.5
H29A C29 H29B 109.5
C28 C29 H29C 109.5
H29A C29 H29C 109.5
H29B C29 H29C 109.5
C31 C30 H30A 109.5
C31 C30 H30B 109.5
H30A C30 H30B 109.5
C31 C30 H30C 109.5
H30A C30 H30C 109.5
H30B C30 H30C 109.5
C32 C31 C30 110.0(2)
C32 C31 Si4 110.78(18)
C30 C31 Si4 118.58(19)
C32 C31 H31 105.5
C30 C31 H31 105.5
Si4 C31 H31 105.5
C31 C32 H32A 109.5
C31 C32 H32B 109.5
H32A C32 H32B 109.5
C31 C32 H32C 109.5
H32A C32 H32C 109.5
H32B C32 H32C 109.5
C34 C33 H33A 109.5
C34 C33 H33B 109.5
H33A C33 H33B 109.5
C34 C33 H33C 109.5
H33A C33 H33C 109.5
H33B C33 H33C 109.5
C35 C34 C33 108.6(3)
C35 C34 Si4 115.3(2)
C33 C34 Si4 114.4(2)
C35 C34 H34 105.9
C33 C34 H34 105.9
Si4 C34 H34 105.9
C34 C35 H35A 109.5
C34 C35 H35B 109.5
H35A C35 H35B 109.5
C34 C35 H35C 109.5
H35A C35 H35C 109.5
H35B C35 H35C 109.5
C37 C36 H36A 109.5
C37 C36 H36B 109.5
H36A C36 H36B 109.5
C37 C36 H36C 109.5
H36A C36 H36C 109.5
H36B C36 H36C 109.5
C36 C37 C38 110.5(4)
C36 C37 Si3 113.9(3)
C38 C37 Si3 116.0(4)
C36 C37 H37 105.1
C38 C37 H37 105.1
Si3 C37 H37 105.1
C37 C38 H38A 109.5
C37 C38 H38B 109.5
H38A C38 H38B 109.5
C37 C38 H38C 109.5
H38A C38 H38C 109.5
H38B C38 H38C 109.5
C43A C42 C44A 92.4(16)
C43B C42 C44B 105.2(9)
C43B C42 Si3 115.6(9)
C43A C42 Si3 104.6(18)
C44A C42 Si3 118.1(6)
C44B C42 Si3 113.1(4)
C43A C42 H42A 113.2
C44A C42 H42A 113.2
Si3 C42 H42A 113.2
C43B C42 H42 107.5
C44B C42 H42 107.5
Si3 C42 H42 107.5
C70 C69 C78 106.9(2)
C70 C69 Ti2 73.49(14)
C78 C69 Ti2 79.93(13)
C70 C69 H69 126.6
C78 C69 H69 126.6
Ti2 C69 H69 112.7
C69 C70 C75 112.0(2)
C69 C70 Ti2 71.74(13)
C75 C70 Ti2 76.72(14)
C69 C70 H70 124.0
C75 C70 H70 124.0
Ti2 C70 H70 119.0
C76 C71 C78 103.7(2)
C76 C71 Si2 120.66(17)
C78 C71 Si2 130.24(18)
C76 C71 Ti1 72.49(14)
C78 C71 Ti1 74.58(13)
Si2 C71 Ti1 136.97(12)
C79 C72 C84 103.0(2)
C79 C72 Si4 120.53(18)
C84 C72 Si4 125.92(17)
C79 C72 Ti2 71.73(14)
C84 C72 Ti2 75.07(13)
Si4 C72 Ti2 145.28(12)
C80 C73 C84 106.8(2)
C80 C73 C77 143.4(2)
C84 C73 C77 109.8(2)
C80 C73 Ti1 125.87(17)
C84 C73 Ti1 73.82(13)
C77 C73 Ti1 68.04(13)
C80 C73 Ti2 68.43(14)
C84 C73 Ti2 69.28(13)
C77 C73 Ti2 127.54(17)
Ti1 C73 Ti2 61.43(6)
C82 C74 C84 107.3(2)
C82 C74 Ti1 71.04(13)
C84 C74 Ti1 77.04(13)
C82 C74 H74 126.3
C84 C74 H74 126.3
Ti1 C74 H74 117.6
C70 C75 C81 103.9(2)
C70 C75 Si3 124.88(18)
C81 C75 Si3 123.49(18)
C70 C75 Ti2 69.08(13)
C81 C75 Ti2 76.22(13)
Si3 C75 Ti2 143.14(13)
C83 C76 C71 111.9(2)
C83 C76 Ti1 74.33(14)
C71 C76 Ti1 71.15(13)
C83 C76 H76 124.1
C71 C76 H76 124.1
Ti1 C76 H76 122.0
C82 C77 C73 104.1(2)
C82 C77 Si1 123.02(18)
C73 C77 Si1 131.88(18)
C82 C77 Ti1 71.39(14)
C73 C77 Ti1 76.55(14)
Si1 C77 Ti1 124.58(13)
C69 C78 C81 106.6(2)
C69 C78 C71 143.8(2)
C81 C78 C71 109.3(2)
C69 C78 Ti1 125.22(16)
C81 C78 Ti1 76.52(13)
C71 C78 Ti1 68.74(13)
C69 C78 Ti2 66.10(12)
C81 C78 Ti2 74.22(13)
C71 C78 Ti2 128.72(16)
Ti1 C78 Ti2 62.46(6)
C80 C79 C72 112.7(2)
C80 C79 Ti2 75.69(15)
C72 C79 Ti2 73.00(14)
C80 C79 H79 123.6
C72 C79 H79 123.6
Ti2 C79 H79 119.1
C79 C80 C73 107.3(2)
C79 C80 Ti2 70.48(14)
C73 C80 Ti2 78.24(14)
C79 C80 H80 126.4
C73 C80 H80 126.4
Ti2 C80 H80 117.0
C83 C81 C78 107.0(2)
C83 C81 C75 142.6(2)
C78 C81 C75 110.2(2)
C83 C81 Ti1 68.35(13)
C78 C81 Ti1 68.90(13)
C75 C81 Ti1 129.24(16)
C83 C81 Ti2 125.39(17)
C78 C81 Ti2 72.80(13)
C75 C81 Ti2 70.35(13)
Ti1 C81 Ti2 60.89(5)
C74 C82 C77 111.5(2)
C74 C82 Ti1 73.75(13)
C77 C82 Ti1 72.28(14)
C74 C82 H82 124.3
C77 C82 H82 124.3
Ti1 C82 H82 121.3
C76 C83 C81 107.6(2)
C76 C83 Ti1 70.76(14)
C81 C83 Ti1 77.20(14)
C76 C83 H83 126.2
C81 C83 H83 126.2
Ti1 C83 H83 117.8
C74 C84 C73 106.9(2)
C74 C84 C72 142.7(2)
C73 C84 C72 109.8(2)
C74 C84 Ti2 126.24(16)
C73 C84 Ti2 77.29(13)
C72 C84 Ti2 69.67(13)
C74 C84 Ti1 68.16(13)
C73 C84 Ti1 71.77(13)
C72 C84 Ti1 130.65(16)
Ti2 C84 Ti1 62.59(6)
C40A C39A C41A 109.8(10)
C40A C39A Si3 118.3(8)
C41A C39A Si3 102.8(10)
C40A C39A H39A 108.5
C41A C39A H39A 108.5
Si3 C39A H39A 108.5
C39A C40A H40A 109.5
C39A C40A H40B 109.5
H40A C40A H40B 109.5
C39A C40A H40C 109.5
H40A C40A H40C 109.5
H40B C40A H40C 109.5
C39A C41A H41A 109.5
C39A C41A H41B 109.5
H41A C41A H41B 109.5
C39A C41A H41C 109.5
H41A C41A H41C 109.5
H41B C41A H41C 109.5
C42 C43B H43A 109.5
C42 C43B H43B 109.5
H43A C43B H43B 109.5
C42 C43B H43C 109.5
H43A C43B H43C 109.5
H43B C43B H43C 109.5
C42 C44B H44A 109.5
C42 C44B H44B 109.5
H44A C44B H44B 109.5
C42 C44B H44C 109.5
H44A C44B H44C 109.5
H44B C44B H44C 109.5
C41B C39B C40B 110.2(6)
C41B C39B Si3 111.7(5)
C40B C39B Si3 114.5(4)
C41B C39B H39B 106.7
C40B C39B H39B 106.7
Si3 C39B H39B 106.7
C39B C40B H40D 109.5
C39B C40B H40E 109.5
H40D C40B H40E 109.5
C39B C40B H40F 109.5
H40D C40B H40F 109.5
H40E C40B H40F 109.5
C39B C41B H41D 109.5
C39B C41B H41E 109.5
H41D C41B H41E 109.5
C39B C41B H41F 109.5
H41D C41B H41F 109.5
H41E C41B H41F 109.5
C42 C43A H43D 109.5
C42 C43A H43E 109.5
H43D C43A H43E 109.5
C42 C43A H43F 109.5
H43D C43A H43F 109.5
H43E C43A H43F 109.5
C42 C44A H44D 109.5
C42 C44A H44E 109.5
H44D C44A H44E 109.5
C42 C44A H44F 109.5
H44D C44A H44F 109.5
H44E C44A H44F 109.5
C2S C1S H1SA 109.5
C2S C1S H1SB 109.5
H1SA C1S H1SB 109.5
C2S C1S H1SC 109.5
H1SA C1S H1SC 109.5
H1SB C1S H1SC 109.5
C1S C2S C3S 120.0(12)
C1S C2S H2SA 107.3
C3S C2S H2SA 107.3
C1S C2S H2SB 107.3
C3S C2S H2SB 107.3
H2SA C2S H2SB 106.9
C4S C3S C2S 117.3(8)
C4S C3S H3SA 108.0
C2S C3S H3SA 108.0
C4S C3S H3SB 108.0
C2S C3S H3SB 108.0
H3SA C3S H3SB 107.2
C3S C4S C5S 117.1(8)
C3S C4S H4SA 108.0
C5S C4S H4SA 108.0
C3S C4S H4SB 108.0
C5S C4S H4SB 108.0
H4SA C4S H4SB 107.3
C4S C5S C6S 116.7(7)
C4S C5S H5SA 108.1
C6S C5S H5SA 108.1
C4S C5S H5SB 108.1
C6S C5S H5SB 108.1
H5SA C5S H5SB 107.3
C7S C6S C5S 113.2(9)
C7S C6S H6SA 108.9
C5S C6S H6SA 108.9
C7S C6S H6SB 108.9
C5S C6S H6SB 108.9
H6SA C6S H6SB 107.7
C6S C7S H7SA 109.5
C6S C7S H7SB 109.5
H7SA C7S H7SB 109.5
C6S C7S H7SC 109.5
H7SA C7S H7SC 109.5
H7SB C7S H7SC 109.5
C13S C8S C9S 120.0
C13S C8S C14S 116.7(13)
C9S C8S C14S 122.7(13)
C12S C13S C8S 120.0
C12S C13S H13S 120.0
C8S C13S H13S 120.0
C11S C12S C13S 120.0
C11S C12S H12S 120.0
C13S C12S H12S 120.0
C12S C11S C10S 120.0
C12S C11S H11S 120.0
C10S C11S H11S 120.0
C9S C10S C11S 120.0
C9S C10S H10S 120.0
C11S C10S H10S 120.0
C10S C9S C8S 120.0
C10S C9S H9S 120.0
C8S C9S H9S 120.0
C8S C14S H14D 109.5
C8S C14S H14E 109.5
H14D C14S H14E 109.5
C8S C14S H14F 109.5
H14D C14S H14F 109.5
H14E C14S H14F 109.5
C46 C45 C50 115.4(3)
C46 C45 B1 123.2(3)
C50 C45 B1 121.4(3)
C47 C46 C45 123.0(4)
C47 C46 H46 118.5
C45 C46 H46 118.5
C48 C47 C46 119.3(5)
C48 C47 H47 120.3
C46 C47 H47 120.3
C49 C48 C47 119.5(4)
C49 C48 H48 120.2
C47 C48 H48 120.2
C48 C49 C50 120.3(4)
C48 C49 H49 119.8
C50 C49 H49 119.8
C49 C50 C45 122.4(4)
C49 C50 H50 118.8
C45 C50 H50 118.8
C62 C57 C58 112.8(4)
C62 C57 B1 123.9(3)
C58 C57 B1 123.3(4)
C59 C58 C57 123.7(6)
C59 C58 H58 118.1
C57 C58 H58 118.1
C60 C59 C58 121.3(7)
C60 C59 H59 119.4
C58 C59 H59 119.4
C59 C60 C61 118.5(5)
C59 C60 H60 120.8
C61 C60 H60 120.8
C60 C61 C62 119.7(5)
C60 C61 H61 120.1
C62 C61 H61 120.1
C57 C62 C61 123.9(5)
C57 C62 H62 118.1
C61 C62 H62 118.1
C68 C63 C64 114.9(4)
C68 C63 B1 125.2(3)
C64 C63 B1 120.0(4)
C65 C64 C63 123.0(5)
C65 C64 H64 118.5
C63 C64 H64 118.5
C64 C65 C66 119.6(5)
C64 C65 H65 120.2
C66 C65 H65 120.2
C67 C66 C65 119.4(5)
C67 C66 H66 120.3
C65 C66 H66 120.3
C66 C67 C68 120.8(6)
C66 C67 H67 119.6
C68 C67 H67 119.6
C63 C68 C67 122.2(5)
C63 C68 H68 118.9
C67 C68 H68 118.9
C63 B1 C57 109.9(3)
C63 B1 C45 109.2(3)
C57 B1 C45 109.1(3)
C63 B1 C51A 108.3(9)
C57 B1 C51A 102.9(7)
C45 B1 C51A 117.2(5)
C63 B1 C51B 110.1(7)
C57 B1 C51B 114.8(5)
C45 B1 C51B 103.4(4)
C56B C51B C52B 114.4(6)
C56B C51B B1 119.4(6)
C52B C51B B1 126.2(6)
C53B C52B C51B 122.2(7)
C53B C52B H52B 118.9
C51B C52B H52B 118.9
C54B C53B C52B 120.3(7)
C54B C53B H53B 119.9
C52B C53B H53B 119.9
C55B C54B C53B 119.6(7)
C55B C54B H54B 120.2
C53B C54B H54B 120.2
C54B C55B C56B 118.8(7)
C54B C55B H55B 120.6
C56B C55B H55B 120.6
C55B C56B C51B 124.7(7)
C55B C56B H56B 117.7
C51B C56B H56B 117.7
C56A C51A C52A 117.5(8)
C56A C51A B1 124.1(8)
C52A C51A B1 118.1(8)
C51A C52A C53A 121.5(9)
C51A C52A H52A 119.3
C53A C52A H52A 119.3
C54A C53A C52A 117.8(9)
C54A C53A H53A 121.1
C52A C53A H53A 121.1
C55A C54A C53A 121.5(9)
C55A C54A H54A 119.3
C53A C54A H54A 119.3
C54A C55A C56A 120.6(10)
C54A C55A H55A 119.7
C56A C55A H55A 119.7
C55A C56A C51A 121.1(9)
C55A C56A H56A 119.4
C51A C56A H56A 119.4

loop_
_geom_bond_atom_site_label_1
_geom_bond_atom_site_label_2
_geom_bond_distance
Ti1 C71 2.293(2)
Ti1 C82 2.302(2)
Ti1 C76 2.311(2)
Ti1 C77 2.314(2)
Ti1 C74 2.337(2)
Ti1 C83 2.357(2)
Ti1 C78 2.372(2)
Ti1 C73 2.426(2)
Ti1 C84 2.453(2)
Ti1 C81 2.473(2)
Ti1 Ti2 2.5467(6)
Ti1 H 1.73(3)
Ti1 H9A 2.19(4)
Ti2 C1 2.260(2)
Ti2 C69 2.352(2)
Ti2 C79 2.361(2)
Ti2 C70 2.374(2)
Ti2 C72 2.377(2)
Ti2 C80 2.427(3)
Ti2 C84 2.450(2)
Ti2 C75 2.474(2)
Ti2 C78 2.533(2)
Ti2 C81 2.551(2)
Ti2 C73 2.555(2)
Ti2 H 1.67(3)
Si1 C77 1.883(3)
Si1 C13 1.883(3)
Si1 C11 1.895(3)
Si1 C16 1.902(3)
Si2 C71 1.883(2)
Si2 C22 1.896(3)
Si2 C25 1.898(3)
Si2 C19 1.918(3)
Si3 C42 1.861(6)
Si3 C75 1.888(2)
Si3 C37 1.890(4)
Si3 C39A 1.917(10)
Si3 C39B 1.939(6)
Si4 C31 1.894(3)
Si4 C28 1.896(3)
Si4 C34 1.898(3)
Si4 C72 1.906(3)
N1 C1 1.352(3)
N1 C7 1.393(3)
N1 C3 1.453(4)
N2 C1 1.363(3)
N2 C6 1.395(4)
N2 C2 1.451(4)
C2 H2A 0.9800
C2 H2B 0.9800
C2 H2C 0.9800
C3 H3A 0.9800
C3 H3B 0.9800
C3 H3C 0.9800
C4 C6 1.504(4)
C4 H4A 0.9800
C4 H4B 0.9800
C4 H4C 0.9800
C5 C7 1.492(4)
C5 H5A 0.9800
C5 H5B 0.9800
C5 H5C 0.9800
C6 C7 1.335(5)
C9 C11 1.523(5)
C9 H9A 1.07(4)
C9 H9B 1.02(4)
C9 H9C 1.00(4)
C10 C11 1.533(5)
C10 H10A 0.9800
C10 H10B 0.9800
C10 H10C 0.9800
C11 H11 1.0000
C12 C13 1.539(4)
C12 H12A 0.9800
C12 H12B 0.9800
C12 H12C 0.9800
C13 C14 1.540(4)
C13 H13 1.0000
C14 H14A 0.9800
C14 H14B 0.9800
C14 H14C 0.9800
C15 C16 1.523(5)
C15 H15A 0.9800
C15 H15B 0.9800
C15 H15C 0.9800
C16 C17 1.546(6)
C16 H16 1.0000
C17 H17A 0.9800
C17 H17B 0.9800
C17 H17C 0.9800
C18 C19 1.518(5)
C18 H18A 0.9800
C18 H18B 0.9800
C18 H18C 0.9800
C19 C20 1.544(4)
C19 H19 1.0000
C20 H20A 0.9800
C20 H20B 0.9800
C20 H20C 0.9800
C21 C22 1.530(4)
C21 H21A 0.9800
C21 H21B 0.9800
C21 H21C 0.9800
C22 C23 1.537(4)
C22 H22 1.0000
C23 H23A 0.9800
C23 H23B 0.9800
C23 H23C 0.9800
C24 C25 1.538(4)
C24 H24A 0.9800
C24 H24B 0.9800
C24 H24C 0.9800
C25 C26 1.547(4)
C25 H25 1.0000
C26 H26A 0.9800
C26 H26B 0.9800
C26 H26C 0.9800
C27 C28 1.532(4)
C27 H27A 0.9800
C27 H27B 0.9800
C27 H27C 0.9800
C28 C29 1.530(5)
C28 H28 1.0000
C29 H29A 0.9800
C29 H29B 0.9800
C29 H29C 0.9800
C30 C31 1.545(4)
C30 H30A 0.9800
C30 H30B 0.9800
C30 H30C 0.9800
C31 C32 1.536(4)
C31 H31 1.0000
C32 H32A 0.9800
C32 H32B 0.9800
C32 H32C 0.9800
C33 C34 1.544(4)
C33 H33A 0.9800
C33 H33B 0.9800
C33 H33C 0.9800
C34 C35 1.535(4)
C34 H34 1.0000
C35 H35A 0.9800
C35 H35B 0.9800
C35 H35C 0.9800
C36 C37 1.493(7)
C36 H36A 0.9800
C36 H36B 0.9800
C36 H36C 0.9800
C37 C38 1.540(5)
C37 H37 1.0000
C38 H38A 0.9800
C38 H38B 0.9800
C38 H38C 0.9800
C42 C43B 1.484(8)
C42 C43A 1.495(9)
C42 C44A 1.501(9)
C42 C44B 1.537(7)
C42 H42A 1.0000
C42 H42 1.0000
C69 C70 1.412(3)
C69 C78 1.437(3)
C69 H69 0.9500
C70 C75 1.429(3)
C70 H70 0.9500
C71 C76 1.437(3)
C71 C78 1.470(3)
C72 C79 1.436(3)
C72 C84 1.464(3)
C73 C80 1.434(3)
C73 C84 1.443(3)
C73 C77 1.445(3)
C74 C82 1.403(3)
C74 C84 1.437(3)
C74 H74 0.9500
C75 C81 1.447(3)
C76 C83 1.401(3)
C76 H76 0.9500
C77 C82 1.439(3)
C78 C81 1.443(3)
C79 C80 1.394(4)
C79 H79 0.9500
C80 H80 0.9500
C81 C83 1.434(3)
C82 H82 0.9500
C83 H83 0.9500
C39A C40A 1.545(15)
C39A C41A 1.552(16)
C39A H39A 1.0000
C40A H40A 0.9800
C40A H40B 0.9800
C40A H40C 0.9800
C41A H41A 0.9800
C41A H41B 0.9800
C41A H41C 0.9800
C43B H43A 0.9800
C43B H43B 0.9800
C43B H43C 0.9800
C44B H44A 0.9800
C44B H44B 0.9800
C44B H44C 0.9800
C39B C41B 1.506(10)
C39B C40B 1.529(7)
C39B H39B 1.0000
C40B H40D 0.9800
C40B H40E 0.9800
C40B H40F 0.9800
C41B H41D 0.9800
C41B H41E 0.9800
C41B H41F 0.9800
C43A H43D 0.9800
C43A H43E 0.9800
C43A H43F 0.9800
C44A H44D 0.9800
C44A H44E 0.9800
C44A H44F 0.9800
C1S C2S 1.449(13)
C1S H1SA 0.9800
C1S H1SB 0.9800
C1S H1SC 0.9800
C2S C3S 1.508(12)
C2S H2SA 0.9900
C2S H2SB 0.9900
C3S C4S 1.446(11)
C3S H3SA 0.9900
C3S H3SB 0.9900
C4S C5S 1.457(12)
C4S H4SA 0.9900
C4S H4SB 0.9900
C5S C6S 1.560(10)
C5S H5SA 0.9900
C5S H5SB 0.9900
C6S C7S 1.507(11)
C6S H6SA 0.9900
C6S H6SB 0.9900
C7S H7SA 0.9800
C7S H7SB 0.9800
C7S H7SC 0.9800
C8S C13S 1.3900
C8S C9S 1.3900
C8S C14S 1.56(3)
C13S C12S 1.3900
C13S H13S 0.9500
C12S C11S 1.3900
C12S H12S 0.9500
C11S C10S 1.3900
C11S H11S 0.9500
C10S C9S 1.3900
C10S H10S 0.9500
C9S H9S 0.9500
C14S H14D 0.9800
C14S H14E 0.9800
C14S H14F 0.9800
C45 C46 1.399(5)
C45 C50 1.399(5)
C45 B1 1.648(5)
C46 C47 1.389(6)
C46 H46 0.9500
C47 C48 1.388(7)
C47 H47 0.9500
C48 C49 1.373(7)
C48 H48 0.9500
C49 C50 1.386(6)
C49 H49 0.9500
C50 H50 0.9500
C57 C62 1.374(6)
C57 C58 1.390(6)
C57 B1 1.646(5)
C58 C59 1.357(8)
C58 H58 0.9500
C59 C60 1.336(10)
C59 H59 0.9500
C60 C61 1.359(9)
C60 H60 0.9500
C61 C62 1.383(6)
C61 H61 0.9500
C62 H62 0.9500
C63 C68 1.369(6)
C63 C64 1.415(5)
C63 B1 1.639(5)
C64 C65 1.367(7)
C64 H64 0.9500
C65 C66 1.383(9)
C65 H65 0.9500
C66 C67 1.335(8)
C66 H66 0.9500
C67 C68 1.406(6)
C67 H67 0.9500
C68 H68 0.9500
B1 C51A 1.653(10)
B1 C51B 1.666(8)
C51B C56B 1.404(8)
C51B C52B 1.408(8)
C52B C53B 1.396(8)
C52B H52B 0.9500
C53B C54B 1.395(9)
C53B H53B 0.9500
C54B C55B 1.376(10)
C54B H54B 0.9500
C55B C56B 1.387(9)
C55B H55B 0.9500
C56B H56B 0.9500
C51A C56A 1.383(10)
C51A C52A 1.387(10)
C52A C53A 1.414(11)
C52A H52A 0.9500
C53A C54A 1.362(12)
C53A H53A 0.9500
C54A C55A 1.354(11)
C54A H54A 0.9500
C55A C56A 1.369(10)
C55A H55A 0.9500
C56A H56A 0.9500

loop_
_geom_torsion_atom_site_label_1
_geom_torsion_atom_site_label_2
_geom_torsion_atom_site_label_3
_geom_torsion_atom_site_label_4
_geom_torsion
C7 N1 C1 N2 -1.3(3)
C3 N1 C1 N2 175.4(3)
C7 N1 C1 Ti2 179.9(2)
C3 N1 C1 Ti2 -3.4(4)
C6 N2 C1 N1 1.1(3)
C2 N2 C1 N1 -172.4(3)
C6 N2 C1 Ti2 179.7(2)
C2 N2 C1 Ti2 6.2(5)
C1 N2 C6 C7 -0.5(4)
C2 N2 C6 C7 173.2(3)
C1 N2 C6 C4 177.2(4)
C2 N2 C6 C4 -9.1(6)
N2 C6 C7 N1 -0.3(4)
C4 C6 C7 N1 -177.7(5)
N2 C6 C7 C5 177.6(4)
C4 C6 C7 C5 0.2(8)
C1 N1 C7 C6 1.0(4)
C3 N1 C7 C6 -175.8(3)
C1 N1 C7 C5 -177.1(3)
C3 N1 C7 C5 6.1(5)
C77 Si1 C11 C9 20.9(3)
C13 Si1 C11 C9 143.0(3)
C16 Si1 C11 C9 -91.7(3)
C77 Si1 C11 C10 -105.2(2)
C13 Si1 C11 C10 16.9(3)
C16 Si1 C11 C10 142.2(2)
C77 Si1 C13 C12 -48.0(3)
C11 Si1 C13 C12 -169.6(2)
C16 Si1 C13 C12 69.6(3)
C77 Si1 C13 C14 -173.4(2)
C11 Si1 C13 C14 65.0(3)
C16 Si1 C13 C14 -55.7(3)
C71 Si2 C22 C21 148.5(3)
C25 Si2 C22 C21 -95.5(3)
C19 Si2 C22 C21 28.1(3)
C71 Si2 C22 C23 -84.2(2)
C25 Si2 C22 C23 31.8(2)
C19 Si2 C22 C23 155.4(2)
C71 Si2 C25 C24 166.7(3)
C22 Si2 C25 C24 48.5(3)
C19 Si2 C25 C24 -75.8(3)
C71 Si2 C25 C26 38.1(3)
C22 Si2 C25 C26 -80.1(3)
C19 Si2 C25 C26 155.6(3)
C31 Si4 C28 C29 65.2(4)
C34 Si4 C28 C29 -58.4(4)
C72 Si4 C28 C29 -173.9(3)
C31 Si4 C28 C27 -168.2(2)
C34 Si4 C28 C27 68.3(3)
C72 Si4 C28 C27 -47.2(3)
C28 Si4 C31 C32 -172.99(19)
C34 Si4 C31 C32 -47.4(2)
C72 Si4 C31 C32 69.2(2)
C28 Si4 C31 C30 -44.5(3)
C34 Si4 C31 C30 81.1(2)
C72 Si4 C31 C30 -162.3(2)
C31 Si4 C34 C35 -174.2(2)
C28 Si4 C34 C35 -50.0(3)
C72 Si4 C34 C35 65.7(3)
C31 Si4 C34 C33 -47.2(3)
C28 Si4 C34 C33 77.0(3)
C72 Si4 C34 C33 -167.3(2)
C42 Si3 C37 C36 172.4(3)
C75 Si3 C37 C36 59.9(3)
C39A Si3 C37 C36 -85.1(6)
C39B Si3 C37 C36 -57.7(4)
C42 Si3 C37 C38 -57.7(4)
C75 Si3 C37 C38 -170.2(3)
C39A Si3 C37 C38 44.8(7)
C39B Si3 C37 C38 72.2(4)
C75 Si3 C42 C43B -49.4(7)
C37 Si3 C42 C43B -163.1(7)
C39A Si3 C42 C43B 65.7(8)
C75 Si3 C42 C43A -79.9(14)
C37 Si3 C42 C43A 166.4(14)
C39B Si3 C42 C43A 45.2(14)
C75 Si3 C42 C44A 21.0(9)
C37 Si3 C42 C44A -92.7(9)
C39B Si3 C42 C44A 146.1(9)
C75 Si3 C42 C44B 72.0(5)
C37 Si3 C42 C44B -41.7(5)
C39A Si3 C42 C44B -173.0(6)
C78 C69 C70 C75 6.9(3)
Ti2 C69 C70 C75 -66.79(18)
C78 C69 C70 Ti2 73.71(16)
C22 Si2 C71 C76 177.9(2)
C25 Si2 C71 C76 55.6(2)
C19 Si2 C71 C76 -61.3(2)
C22 Si2 C71 C78 28.2(3)
C25 Si2 C71 C78 -94.0(2)
C19 Si2 C71 C78 149.0(2)
C22 Si2 C71 Ti1 -85.1(2)
C25 Si2 C71 Ti1 152.64(18)
C19 Si2 C71 Ti1 35.7(2)
C69 C70 C75 C81 -5.4(3)
Ti2 C70 C75 C81 -69.09(16)
C69 C70 C75 Si3 -155.21(19)
Ti2 C70 C75 Si3 141.05(19)
C69 C70 C75 Ti2 63.74(18)
C42 Si3 C75 C70 67.4(3)
C37 Si3 C75 C70 178.1(2)
C39A Si3 C75 C70 -30.7(6)
C39B Si3 C75 C70 -65.0(3)
C42 Si3 C75 C81 -76.8(3)
C37 Si3 C75 C81 33.9(3)
C39A Si3 C75 C81 -174.9(5)
C39B Si3 C75 C81 150.8(3)
C42 Si3 C75 Ti2 169.2(3)
C37 Si3 C75 Ti2 -80.1(3)
C39A Si3 C75 Ti2 71.1(6)
C39B Si3 C75 Ti2 36.8(3)
C78 C71 C76 C83 -5.0(3)
Si2 C71 C76 C83 -161.63(18)
Ti1 C71 C76 C83 63.61(19)
C78 C71 C76 Ti1 -68.65(15)
Si2 C71 C76 Ti1 134.76(17)
C80 C73 C77 C82 -172.4(3)
C84 C73 C77 C82 4.2(3)
Ti1 C73 C77 C82 66.51(16)
Ti2 C73 C77 C82 82.7(2)
C80 C73 C77 Si1 -3.6(5)
C84 C73 C77 Si1 172.95(19)
Ti1 C73 C77 Si1 -124.7(2)
Ti2 C73 C77 Si1 -108.5(2)
C80 C73 C77 Ti1 121.1(4)
C84 C73 C77 Ti1 -62.35(17)
Ti2 C73 C77 Ti1 16.23(16)
C13 Si1 C77 C82 145.2(2)
C11 Si1 C77 C82 -90.7(2)
C16 Si1 C77 C82 22.2(3)
C13 Si1 C77 C73 -21.8(3)
C11 Si1 C77 C73 102.3(3)
C16 Si1 C77 C73 -144.8(3)
C13 Si1 C77 Ti1 -125.57(16)
C11 Si1 C77 Ti1 -1.55(19)
C16 Si1 C77 Ti1 111.43(19)
C70 C69 C78 C81 -5.4(3)
Ti2 C69 C78 C81 63.73(16)
C70 C69 C78 C71 167.2(3)
Ti2 C69 C78 C71 -123.6(3)
C70 C69 C78 Ti1 -90.5(2)
Ti2 C69 C78 Ti1 -21.28(15)
C70 C69 C78 Ti2 -69.18(16)
C76 C71 C78 C69 -171.8(3)
Si2 C71 C78 C69 -18.4(5)
Ti1 C71 C78 C69 121.1(3)
C76 C71 C78 C81 0.8(3)
Si2 C71 C78 C81 154.19(19)
Ti1 C71 C78 C81 -66.35(16)
C76 C71 C78 Ti1 67.13(16)
Si2 C71 C78 Ti1 -139.5(2)
C76 C71 C78 Ti2 85.7(2)
Si2 C71 C78 Ti2 -120.88(19)
Ti1 C71 C78 Ti2 18.58(16)
C84 C72 C79 C80 -3.3(3)
Si4 C72 C79 C80 -149.98(19)
Ti2 C72 C79 C80 65.91(19)
C84 C72 C79 Ti2 -69.21(15)
Si4 C72 C79 Ti2 144.11(17)
C72 C79 C80 C73 6.1(3)
Ti2 C79 C80 C73 70.33(17)
C72 C79 C80 Ti2 -64.28(18)
C84 C73 C80 C79 -6.1(3)
C77 C73 C80 C79 170.4(3)
Ti1 C73 C80 C79 -88.0(2)
Ti2 C73 C80 C79 -65.04(17)
C84 C73 C80 Ti2 58.89(16)
C77 C73 C80 Ti2 -124.5(4)
Ti1 C73 C80 Ti2 -23.00(17)
C69 C78 C81 C83 178.94(19)
C71 C78 C81 C83 3.5(3)
Ti1 C78 C81 C83 -57.87(17)
Ti2 C78 C81 C83 -122.63(18)
C69 C78 C81 C75 2.3(3)
C71 C78 C81 C75 -173.1(2)
Ti1 C78 C81 C75 125.48(18)
Ti2 C78 C81 C75 60.71(17)
C69 C78 C81 Ti1 -123.19(17)
C71 C78 C81 Ti1 61.38(16)
Ti2 C78 C81 Ti1 -64.76(4)
C69 C78 C81 Ti2 -58.42(15)
C71 C78 C81 Ti2 126.14(18)
Ti1 C78 C81 Ti2 64.76(4)
C70 C75 C81 C83 -173.0(3)
Si3 C75 C81 C83 -22.6(5)
Ti2 C75 C81 C83 123.1(4)
C70 C75 C81 C78 1.7(3)
Si3 C75 C81 C78 152.14(18)
Ti2 C75 C81 C78 -62.21(17)
C70 C75 C81 Ti1 80.5(2)
Si3 C75 C81 Ti1 -129.07(17)
Ti2 C75 C81 Ti1 16.58(17)
C70 C75 C81 Ti2 63.95(16)
Si3 C75 C81 Ti2 -145.6(2)
C84 C74 C82 C77 6.3(3)
Ti1 C74 C82 C77 -62.91(18)
C84 C74 C82 Ti1 69.17(16)
C73 C77 C82 C74 -6.4(3)
Si1 C77 C82 C74 -176.50(18)
Ti1 C77 C82 C74 63.81(18)
C73 C77 C82 Ti1 -70.25(16)
Si1 C77 C82 Ti1 119.69(19)
C71 C76 C83 C81 7.4(3)
Ti1 C76 C83 C81 69.10(17)
C71 C76 C83 Ti1 -61.70(18)
C78 C81 C83 C76 -6.5(3)
C75 C81 C83 C76 168.3(3)
Ti1 C81 C83 C76 -64.75(17)
Ti2 C81 C83 C76 -87.2(2)
C78 C81 C83 Ti1 58.22(16)
C75 C81 C83 Ti1 -127.0(3)
Ti2 C81 C83 Ti1 -22.47(15)
C82 C74 C84 C73 -3.4(3)
Ti1 C74 C84 C73 61.73(16)
C82 C74 C84 C72 165.7(3)
Ti1 C74 C84 C72 -129.2(3)
C82 C74 C84 Ti2 -89.8(2)
Ti1 C74 C84 Ti2 -24.67(16)
C82 C74 C84 Ti1 -65.10(16)
C80 C73 C84 C74 177.3(2)
C77 C73 C84 C74 -0.6(3)
Ti1 C73 C84 C74 -59.40(16)
Ti2 C73 C84 C74 -124.39(17)
C80 C73 C84 C72 4.3(3)
C77 C73 C84 C72 -173.6(2)
Ti1 C73 C84 C72 127.61(18)
Ti2 C73 C84 C72 62.61(16)
C80 C73 C84 Ti2 -58.35(17)
C77 C73 C84 Ti2 123.80(18)
Ti1 C73 C84 Ti2 65.00(5)
C80 C73 C84 Ti1 -123.35(18)
C77 C73 C84 Ti1 58.80(17)
Ti2 C73 C84 Ti1 -65.00(5)
C79 C72 C84 C74 -169.6(3)
Si4 C72 C84 C74 -25.4(4)
Ti2 C72 C84 C74 123.6(3)
C79 C72 C84 C73 -0.7(3)
Si4 C72 C84 C73 143.52(18)
Ti2 C72 C84 C73 -67.47(17)
C79 C72 C84 Ti2 66.75(15)
Si4 C72 C84 Ti2 -149.00(19)
C79 C72 C84 Ti1 81.9(2)
Si4 C72 C84 Ti1 -133.87(16)
Ti2 C72 C84 Ti1 15.14(17)
C1S C2S C3S C4S 178.8(12)
C2S C3S C4S C5S -174.2(10)
C3S C4S C5S C6S 179.8(10)
C4S C5S C6S C7S 178.2(11)
C9S C8S C13S C12S 0.0
C14S C8S C13S C12S -171.9(16)
C8S C13S C12S C11S 0.0
C13S C12S C11S C10S 0.0
C12S C11S C10S C9S 0.0
C11S C10S C9S C8S 0.0
C13S C8S C9S C10S 0.0
C14S C8S C9S C10S 171.4(17)
C50 C45 C46 C47 0.9(6)
B1 C45 C46 C47 -176.9(4)
C45 C46 C47 C48 1.7(7)
C46 C47 C48 C49 -2.3(7)
C47 C48 C49 C50 0.3(7)
C48 C49 C50 C45 2.5(6)
C46 C45 C50 C49 -3.0(5)
B1 C45 C50 C49 174.8(3)
C62 C57 C58 C59 3.3(11)
B1 C57 C58 C59 -174.8(8)
C57 C58 C59 C60 -4.2(17)
C58 C59 C60 C61 2.0(15)
C59 C60 C61 C62 0.6(11)
C58 C57 C62 C61 -0.6(8)
B1 C57 C62 C61 177.4(5)
C60 C61 C62 C57 -1.3(9)
C68 C63 C64 C65 2.1(7)
B1 C63 C64 C65 -177.0(5)
C63 C64 C65 C66 0.7(9)
C64 C65 C66 C67 -4.4(10)
C65 C66 C67 C68 5.1(10)
C64 C63 C68 C67 -1.4(7)
B1 C63 C68 C67 177.6(5)
C66 C67 C68 C63 -2.2(10)
C68 C63 B1 C57 -107.2(4)
C64 C63 B1 C57 71.8(4)
C68 C63 B1 C45 133.2(4)
C64 C63 B1 C45 -47.8(5)
C68 C63 B1 C51A 4.6(7)
C64 C63 B1 C51A -176.4(5)
C68 C63 B1 C51B 20.3(6)
C64 C63 B1 C51B -160.7(4)
C62 C57 B1 C63 148.4(4)
C58 C57 B1 C63 -33.8(6)
C62 C57 B1 C45 -91.9(4)
C58 C57 B1 C45 85.9(6)
C62 C57 B1 C51A 33.2(9)
C58 C57 B1 C51A -149.0(9)
C62 C57 B1 C51B 23.6(7)
C58 C57 B1 C51B -158.6(7)
C46 C45 B1 C63 -25.0(4)
C50 C45 B1 C63 157.3(3)
C46 C45 B1 C57 -145.2(3)
C50 C45 B1 C57 37.2(4)
C46 C45 B1 C51A 98.6(10)
C50 C45 B1 C51A -79.1(10)
C46 C45 B1 C51B 92.2(7)
C50 C45 B1 C51B -85.4(7)
C63 B1 C51B C56B -72.9(13)
C57 B1 C51B C56B 51.8(15)
C45 B1 C51B C56B 170.5(12)
C63 B1 C51B C52B 107.7(15)
C57 B1 C51B C52B -127.6(13)
C45 B1 C51B C52B -8.9(16)
C56B C51B C52B C53B 0.5(19)
B1 C51B C52B C53B 179.9(10)
C51B C52B C53B C54B 1.4(15)
C52B C53B C54B C55B -3.5(12)
C53B C54B C55B C56B 3.6(13)
C54B C55B C56B C51B -1.7(17)
C52B C51B C56B C55B 0(2)
B1 C51B C56B C55B -179.8(10)
C63 B1 C51A C56A -74(2)
C57 B1 C51A C56A 42(2)
C45 B1 C51A C56A 161.7(16)
C63 B1 C51A C52A 99.0(18)
C57 B1 C51A C52A -144.6(17)
C45 B1 C51A C52A -25(2)
C56A C51A C52A C53A 1(3)
B1 C51A C52A C53A -172.4(13)
C51A C52A C53A C54A -2(2)
C52A C53A C54A C55A 2.7(19)
C53A C54A C55A C56A -3(2)
C54A C55A C56A C51A 2(2)
C52A C51A C56A C55A -1(3)
B1 C51A C56A C55A 171.9(15)
